data_7712584
loop_
_publ_author_name
'Billion, Andreas'
'Schorpp, Marcel'
'Feser, Rebecca'
'Schmitt, Manuel'
'Eisele, Lea'
'Scherer, Harald'
'Sonoda, Takaaki'
'Kawa, Hajimu'
'Butschke, Burkhard'
'Krossing, Ingo'

_publ_section_title
;
 The Perfluoroadamantoxy Aluminate as an Ideal Weakly Coordinating Anion?
 -- Synthesis and first Applications.
;
_journal_name_full 'Dalton Transactions'
_journal_paper_doi 10.1039/D3DT00199G
_journal_year 2023
_chemical_formula_moiety 'C40 Al F60 O4 1-, C4 H11 O 1+, C4 H10 O'
_chemical_formula_sum 'C48 H21 Al F60 O6'
_chemical_formula_weight 1860.63
_space_group_crystal_system monoclinic
_space_group_IT_number 14
_space_group_name_Hall '-P 2yn'
_space_group_name_H-M_alt 'P 1 21/n 1'
_atom_sites_solution_hydrogens mixed
_atom_sites_solution_primary direct
_audit_creation_method
;FinalCif V113 by Daniel Kratzert, Freiburg 2022,
https://dkratzert.de/finalcif.html
;
_audit_update_record
;
2022-12-06 deposited with the CCDC.	2023-03-10 downloaded from the CCDC.
;
_cell_angle_alpha 90
_cell_angle_beta 104.402(9)
_cell_angle_gamma 90
_cell_formula_units_Z 4
_cell_length_a 18.440(4)
_cell_length_b 14.863(4)
_cell_length_c 22.062(5)
_cell_measurement_reflns_used 9912
_cell_measurement_temperature 100(2)
_cell_measurement_theta_max 27.093
_cell_measurement_theta_min 2.2805
_cell_volume 5857(2)
_computing_cell_refinement 'SAINT V8.40B'
_computing_data_collection 'Bruker BIS V6.2.12/2019-08-12'
_computing_data_reduction 'SAINT V8.40B'
_computing_structure_refinement 'SHELXL-2018/3 (Sheldrick, 2018)'
_computing_structure_solution 'SHELXT 2018/2 (Sheldrick, 2018)'
_diffrn_ambient_environment N~2~
_diffrn_ambient_temperature 100(2)
_diffrn_detector CPAD
_diffrn_detector_area_resol_mean 7.41
_diffrn_detector_type 'Bruker PHOTON III'
_diffrn_measured_fraction_theta_full 1.000
_diffrn_measured_fraction_theta_max 0.999
_diffrn_measurement_device 'three-circle diffractometer'
_diffrn_measurement_device_type 'Bruker D8 VENTURE dual wavelength Mo/Cu'
_diffrn_measurement_method '\w and \f scans'
_diffrn_measurement_specimen_support 'MiTeGen micromount'
_diffrn_radiation_monochromator 'mirror optics'
_diffrn_radiation_probe x-ray
_diffrn_radiation_type MoK\a
_diffrn_radiation_wavelength 0.71073
_diffrn_reflns_av_R_equivalents 0.0561
_diffrn_reflns_av_unetI/netI 0.0301
_diffrn_reflns_Laue_measured_fraction_full 1.000
_diffrn_reflns_Laue_measured_fraction_max 0.999
_diffrn_reflns_limit_h_max 23
_diffrn_reflns_limit_h_min -23
_diffrn_reflns_limit_k_max 19
_diffrn_reflns_limit_k_min -19
_diffrn_reflns_limit_l_max 27
_diffrn_reflns_limit_l_min -28
_diffrn_reflns_number 119781
_diffrn_reflns_point_group_measured_fraction_full 1.000
_diffrn_reflns_point_group_measured_fraction_max 0.999
_diffrn_reflns_theta_full 25.242
_diffrn_reflns_theta_max 27.126
_diffrn_reflns_theta_min 1.658
_diffrn_source 'microfocus sealed X-ray tube'
_diffrn_source_current 1.4
_diffrn_source_type 'Incoatec I\ms'
_diffrn_source_voltage 50.0
_exptl_absorpt_coefficient_mu 0.279
_exptl_absorpt_correction_T_max 0.7455
_exptl_absorpt_correction_T_min 0.6626
_exptl_absorpt_correction_type multi-scan
_exptl_absorpt_process_details
;
SADABS-2016/2 - Bruker AXS area detector scaling and absorption correction:
Krause, L., Herbst-Irmer, R., Sheldrick G.M. & Stalke D., J. Appl. Cryst. 48
(2015) 3-10
;
_exptl_crystal_colour colourless
_exptl_crystal_density_diffrn 2.110
_exptl_crystal_description plate
_exptl_crystal_F_000 3640
_exptl_crystal_recrystallization_method 'Crystals were obtained from a solution in 1,2-difluorobenzene at -40 \%C.'
_exptl_crystal_size_max 0.277
_exptl_crystal_size_mid 0.204
_exptl_crystal_size_min 0.088
_refine_diff_density_max 0.439
_refine_diff_density_min -0.443
_refine_diff_density_rms 0.082
_refine_ls_extinction_method none
_refine_ls_goodness_of_fit_ref 1.101
_refine_ls_hydrogen_treatment mixed
_refine_ls_matrix_type full
_refine_ls_number_parameters 1091
_refine_ls_number_reflns 12932
_refine_ls_number_restraints 198
_refine_ls_restrained_S_all 1.094
_refine_ls_R_factor_all 0.0866
_refine_ls_R_factor_gt 0.0614
_refine_ls_shift/su_max 0.000
_refine_ls_shift/su_mean 0.000
_refine_ls_structure_factor_coef Fsqd
_refine_ls_weighting_details 'w=1/[\s^2^(Fo^2^)+(0.0285P)^2^+20.7009P] where P=(Fo^2^+2Fc^2^)/3'
_refine_ls_weighting_scheme calc
_refine_ls_wR_factor_gt 0.1269
_refine_ls_wR_factor_ref 0.1387
_reflns_Friedel_coverage 0.000
_reflns_number_gt 9687
_reflns_number_total 12932
_reflns_threshold_expression 'I > 2\s(I)'
_cod_data_source_file d3dt00199g2.cif
_cod_data_source_block IKmjs_RF17_a
_cod_original_cell_volume 5857(3)
_cod_original_sg_symbol_H-M 'P 21/n'
_cod_database_code 7712584
_shelx_shelxl_version_number 2018/3
_shelx_space_group_comment
;
The symmetry employed for this shelxl refinement is uniquely defined
by the following loop, which should always be used as a source of
symmetry information in preference to the above space-group names.
They are only intended as comments.
;
_shelx_estimated_absorpt_t_min 0.927
_shelx_estimated_absorpt_t_max 0.976
_olex2_diffrn_ambient_temperature_device 'Oxford Cryostream 800'

loop_
_space_group_symop_operation_xyz
'x, y, z'
'-x+1/2, y+1/2, -z+1/2'
'-x, -y, -z'
'x-1/2, -y-1/2, z-1/2'

loop_
_atom_site_label
_atom_site_type_symbol
_atom_site_fract_x
_atom_site_fract_y
_atom_site_fract_z
_atom_site_U_iso_or_equiv
_atom_site_adp_type
_atom_site_occupancy
_atom_site_site_symmetry_order
_atom_site_calc_flag
_atom_site_refinement_flags_posn
_atom_site_refinement_flags_adp
_atom_site_refinement_flags_occupancy
_atom_site_disorder_assembly
_atom_site_disorder_group
Al1 Al 0.50217(5) 0.36883(6) 0.25435(4) 0.01191(19) Uani 1 1 d . . . . .
H1 H 0.849(2) 0.397(2) 0.0698(17) 0.018 Uiso 1 1 d . U . . .
O1_1 O 0.58060(12) 0.35139(16) 0.31489(10) 0.0170(5) Uani 1 1 d . . . . .
C1_1 C 0.61294(18) 0.3581(2) 0.37691(14) 0.0159(6) Uani 1 1 d . . . . .
C2_1 C 0.69951(18) 0.3507(2) 0.38847(15) 0.0177(7) Uani 1 1 d . . . . .
F1_1 F 0.71767(11) 0.27241(14) 0.36546(9) 0.0259(5) Uani 1 1 d . . . . .
F2_1 F 0.72538(11) 0.41613(15) 0.35698(9) 0.0246(5) Uani 1 1 d . . . . .
C3_1 C 0.58735(19) 0.2815(2) 0.41506(16) 0.0209(7) Uani 1 1 d . . . . .
F3_1 F 0.60178(12) 0.20033(14) 0.39307(10) 0.0279(5) Uani 1 1 d . . . . .
F4_1 F 0.51237(11) 0.28369(15) 0.40760(9) 0.0263(5) Uani 1 1 d . . . . .
C4_1 C 0.59533(19) 0.4495(2) 0.40543(15) 0.0183(7) Uani 1 1 d . . . . .
F5_1 F 0.52089(11) 0.45943(15) 0.39695(9) 0.0258(5) Uani 1 1 d . . . . .
F6_1 F 0.61727(12) 0.51907(14) 0.37501(9) 0.0248(5) Uani 1 1 d . . . . .
C5_1 C 0.6347(2) 0.4562(3) 0.47597(16) 0.0227(8) Uani 1 1 d . . . . .
F7_1 F 0.61819(13) 0.53692(15) 0.49908(10) 0.0318(5) Uani 1 1 d . . . . .
C6_1 C 0.6074(2) 0.3789(3) 0.51157(16) 0.0252(8) Uani 1 1 d . . . . .
F8_1 F 0.53309(12) 0.38604(17) 0.50550(10) 0.0322(5) Uani 1 1 d . . . . .
F9_1 F 0.63920(13) 0.38388(17) 0.57335(9) 0.0335(5) Uani 1 1 d . . . . .
C7_1 C 0.6264(2) 0.2878(3) 0.48545(16) 0.0235(8) Uani 1 1 d . . . . .
F10_1 F 0.60224(13) 0.21969(16) 0.51703(10) 0.0346(5) Uani 1 1 d . . . . .
C8_1 C 0.7125(2) 0.2803(3) 0.49477(16) 0.0250(8) Uani 1 1 d . . . . .
F11_1 F 0.73030(13) 0.19974(15) 0.47407(10) 0.0335(5) Uani 1 1 d . . . . .
F12_1 F 0.74712(12) 0.28375(17) 0.55587(10) 0.0338(5) Uani 1 1 d . . . . .
C9_1 C 0.73942(18) 0.3573(3) 0.45889(15) 0.0204(7) Uani 1 1 d . . . . .
F13_1 F 0.81495(11) 0.35134(16) 0.46697(10) 0.0307(5) Uani 1 1 d . . . . .
C10_1 C 0.7205(2) 0.4480(3) 0.48517(16) 0.0236(8) Uani 1 1 d . . . . .
F14_1 F 0.74504(12) 0.51715(15) 0.45606(10) 0.0308(5) Uani 1 1 d . . . . .
F15_1 F 0.75550(12) 0.45603(17) 0.54589(10) 0.0328(5) Uani 1 1 d . . . . .
O1_2 O 0.42449(12) 0.34492(15) 0.28198(10) 0.0157(5) Uani 1 1 d . . . . .
C1_2 C 0.34964(17) 0.3530(2) 0.27442(14) 0.0131(6) Uani 1 1 d . . . . .
C2_2 C 0.32998(18) 0.4411(2) 0.30611(15) 0.0166(7) Uani 1 1 d . . . . .
F1_2 F 0.36567(11) 0.44156(14) 0.36703(9) 0.0234(4) Uani 1 1 d . . . . .
F2_2 F 0.35424(11) 0.51364(13) 0.28043(9) 0.0219(4) Uani 1 1 d . . . . .
C3_2 C 0.32021(18) 0.2719(2) 0.30616(15) 0.0158(6) Uani 1 1 d . . . . .
F3_2 F 0.35544(11) 0.26719(14) 0.36755(9) 0.0217(4) Uani 1 1 d . . . . .
F4_2 F 0.33528(11) 0.19400(13) 0.28089(10) 0.0223(4) Uani 1 1 d . . . . .
C4_2 C 0.30547(18) 0.3542(2) 0.20449(15) 0.0155(6) Uani 1 1 d . . . . .
F5_2 F 0.31953(11) 0.27957(13) 0.17514(9) 0.0214(4) Uani 1 1 d . . . . .
F6_2 F 0.32868(11) 0.42382(13) 0.17434(9) 0.0198(4) Uani 1 1 d . . . . .
C5_2 C 0.22001(18) 0.3625(2) 0.19775(15) 0.0156(6) Uani 1 1 d . . . . .
F7_2 F 0.18253(11) 0.36428(14) 0.13569(9) 0.0233(4) Uani 1 1 d . . . . .
C6_2 C 0.19328(18) 0.2806(2) 0.22943(16) 0.0180(7) Uani 1 1 d . . . . .
F8_2 F 0.20472(11) 0.20359(13) 0.20131(10) 0.0259(5) Uani 1 1 d . . . . .
F9_2 F 0.11803(11) 0.28584(14) 0.22200(10) 0.0248(5) Uani 1 1 d . . . . .
C7_2 C 0.23429(18) 0.2787(2) 0.29926(16) 0.0165(7) Uani 1 1 d . . . . .
F10_2 F 0.21130(11) 0.20723(14) 0.32801(10) 0.0258(5) Uani 1 1 d . . . . .
C8_2 C 0.21748(18) 0.3668(2) 0.33102(15) 0.0191(7) Uani 1 1 d . . . . .
F11_2 F 0.25065(12) 0.36525(15) 0.39256(9) 0.0261(5) Uani 1 1 d . . . . .
F12_2 F 0.14307(11) 0.37337(14) 0.32649(10) 0.0255(5) Uani 1 1 d . . . . .
C9_2 C 0.24435(19) 0.4489(2) 0.29922(15) 0.0170(7) Uani 1 1 d . . . . .
F13_2 F 0.22855(12) 0.52646(14) 0.32626(10) 0.0260(5) Uani 1 1 d . . . . .
C10_2 C 0.20366(18) 0.4499(2) 0.22932(16) 0.0181(7) Uani 1 1 d . . . . .
F14_2 F 0.22456(11) 0.52190(13) 0.20064(10) 0.0236(4) Uani 1 1 d . . . . .
F15_2 F 0.12844(11) 0.45940(14) 0.22186(10) 0.0243(4) Uani 1 1 d . . . . .
O1_3 O 0.50705(13) 0.30011(15) 0.19231(10) 0.0164(5) Uani 1 1 d . . . . .
C1_3 C 0.52503(18) 0.2187(2) 0.17330(14) 0.0140(6) Uani 1 1 d . . . . .
C2_3 C 0.61091(19) 0.2100(2) 0.17987(16) 0.0197(7) Uani 1 1 d . . . . .
F1_3 F 0.63421(12) 0.27667(14) 0.14769(11) 0.0286(5) Uani 1 1 d . . . . .
F2_3 F 0.64905(12) 0.22182(15) 0.24024(10) 0.0289(5) Uani 1 1 d . . . . .
C3_3 C 0.48531(18) 0.2048(2) 0.10263(15) 0.0162(7) Uani 1 1 d . . . . .
F3_3 F 0.50482(12) 0.27084(13) 0.06818(9) 0.0246(5) Uani 1 1 d . . . . .
F4_3 F 0.41065(11) 0.21065(14) 0.09399(9) 0.0246(5) Uani 1 1 d . . . . .
C4_3 C 0.50112(19) 0.1394(2) 0.21013(15) 0.0183(7) Uani 1 1 d . . . . .
F5_3 F 0.42719(11) 0.14159(14) 0.20535(10) 0.0244(4) Uani 1 1 d . . . . .
F6_3 F 0.53403(13) 0.14779(14) 0.27196(9) 0.0266(5) Uani 1 1 d . . . . .
C5_3 C 0.5221(2) 0.0474(2) 0.18668(16) 0.0190(7) Uani 1 1 d . . . . .
F7_3 F 0.50092(14) -0.02047(14) 0.22050(10) 0.0312(5) Uani 1 1 d . . . . .
C6_3 C 0.48127(19) 0.0363(2) 0.11663(16) 0.0181(7) Uani 1 1 d . . . . .
F8_3 F 0.40675(11) 0.03768(14) 0.10931(10) 0.0252(5) Uani 1 1 d . . . . .
F9_3 F 0.49724(12) -0.04478(13) 0.09610(10) 0.0252(5) Uani 1 1 d . . . . .
C7_3 C 0.50552(19) 0.1124(2) 0.07858(15) 0.0175(7) Uani 1 1 d . . . . .
F10_3 F 0.46973(12) 0.10258(14) 0.01708(9) 0.0251(5) Uani 1 1 d . . . . .
C8_3 C 0.5914(2) 0.1072(2) 0.08627(17) 0.0212(7) Uani 1 1 d . . . . .
F11_3 F 0.61363(13) 0.17122(15) 0.05171(11) 0.0319(5) Uani 1 1 d . . . . .
F12_3 F 0.60961(12) 0.02786(15) 0.06462(11) 0.0306(5) Uani 1 1 d . . . . .
C9_3 C 0.63169(19) 0.1182(2) 0.15603(18) 0.0230(8) Uani 1 1 d . . . . .
F13_3 F 0.70746(12) 0.11388(17) 0.16299(12) 0.0387(6) Uani 1 1 d . . . . .
C10_3 C 0.6075(2) 0.0425(2) 0.19439(17) 0.0259(8) Uani 1 1 d . . . . .
F14_3 F 0.64341(14) 0.05002(15) 0.25538(10) 0.0363(6) Uani 1 1 d . . . . .
F15_3 F 0.62718(13) -0.03880(15) 0.17633(11) 0.0346(6) Uani 1 1 d . . . . .
O1_4 O 0.49777(13) 0.47886(15) 0.22806(10) 0.0163(5) Uani 1 1 d . . . . .
C1_4 C 0.52086(18) 0.5421(2) 0.19349(15) 0.0136(6) Uani 1 1 d . . . . .
C2_4 C 0.50430(18) 0.6368(2) 0.21765(15) 0.0165(7) Uani 1 1 d . . . . .
F1_4 F 0.43058(11) 0.64428(13) 0.21408(10) 0.0228(4) Uani 1 1 d . . . . .
F2_4 F 0.53969(12) 0.64692(14) 0.27839(9) 0.0251(5) Uani 1 1 d . . . . .
C3_4 C 0.47886(19) 0.5362(2) 0.12264(16) 0.0172(7) Uani 1 1 d . . . . .
F3_4 F 0.40386(11) 0.54100(14) 0.11591(10) 0.0245(5) Uani 1 1 d . . . . .
F4_4 F 0.49155(12) 0.45625(13) 0.09908(9) 0.0239(4) Uani 1 1 d . . . . .
C4_4 C 0.60654(19) 0.5382(2) 0.19752(16) 0.0175(7) Uani 1 1 d . . . . .
F5_4 F 0.62408(11) 0.45740(13) 0.17676(10) 0.0237(4) Uani 1 1 d . . . . .
F6_4 F 0.64639(11) 0.54402(14) 0.25710(10) 0.0254(5) Uani 1 1 d . . . . .
C5_4 C 0.63046(18) 0.6142(2) 0.15835(17) 0.0196(7) Uani 1 1 d . . . . .
F7_4 F 0.70582(11) 0.60802(15) 0.16313(11) 0.0317(5) Uani 1 1 d . . . . .
C6_4 C 0.5877(2) 0.6060(2) 0.08922(17) 0.0218(7) Uani 1 1 d . . . . .
F8_4 F 0.60406(13) 0.52694(15) 0.06553(10) 0.0303(5) Uani 1 1 d . . . . .
F9_4 F 0.60959(13) 0.67033(15) 0.05466(10) 0.0315(5) Uani 1 1 d . . . . .
C7_4 C 0.5027(2) 0.6129(2) 0.08404(15) 0.0190(7) Uani 1 1 d . . . . .
F10_4 F 0.46388(13) 0.60541(15) 0.02290(10) 0.0303(5) Uani 1 1 d . . . . .
C8_4 C 0.4854(2) 0.7049(2) 0.10970(17) 0.0207(7) Uani 1 1 d . . . . .
F11_4 F 0.41085(12) 0.71333(14) 0.10335(10) 0.0283(5) Uani 1 1 d . . . . .
F12_4 F 0.50415(13) 0.77178(14) 0.07549(10) 0.0287(5) Uani 1 1 d . . . . .
C9_4 C 0.5282(2) 0.7128(2) 0.17883(16) 0.0190(7) Uani 1 1 d . . . . .
F13_4 F 0.51331(13) 0.79468(13) 0.20179(10) 0.0282(5) Uani 1 1 d . . . . .
C10_4 C 0.6132(2) 0.7060(2) 0.18398(17) 0.0224(7) Uani 1 1 d . . . . .
F14_4 F 0.65216(12) 0.71596(15) 0.24384(11) 0.0312(5) Uani 1 1 d . . . . .
F15_4 F 0.63530(12) 0.77375(14) 0.15217(11) 0.0313(5) Uani 1 1 d . . . . .
O1_5 O 0.92332(15) 0.40452(18) 0.08235(13) 0.0303(6) Uani 1 1 d D U . . .
C1_5 C 0.9519(2) 0.4873(3) 0.1166(2) 0.0350(9) Uani 1 1 d D U . . .
H1A_5 H 0.972694 0.472829 0.161332 0.042 Uiso 1 1 calc R U . . .
H1B_5 H 0.909985 0.530128 0.113650 0.042 Uiso 1 1 calc R U . . .
C2_5 C 1.0110(2) 0.5306(3) 0.0912(2) 0.0400(10) Uani 1 1 d D U . . .
H2A_5 H 0.990321 0.545824 0.047091 0.060 Uiso 1 1 calc R U . . .
H2B_5 H 1.053033 0.488943 0.094995 0.060 Uiso 1 1 calc R U . . .
H2C_5 H 1.028423 0.585549 0.114962 0.060 Uiso 1 1 calc R U . . .
C3_5 C 0.9658(3) 0.3236(3) 0.1057(2) 0.0440(11) Uani 1 1 d D U . . .
H3A_5 H 0.967922 0.315226 0.150609 0.053 Uiso 1 1 calc R U . . .
H3B_5 H 1.017640 0.329258 0.101078 0.053 Uiso 1 1 calc R U . . .
C4_5 C 0.9284(3) 0.2449(3) 0.0692(3) 0.0634(16) Uani 1 1 d D U . . .
H4A_5 H 0.923705 0.255346 0.024549 0.095 Uiso 1 1 calc R U . . .
H4B_5 H 0.878583 0.236910 0.076593 0.095 Uiso 1 1 calc R U . . .
H4C_5 H 0.958442 0.190726 0.082521 0.095 Uiso 1 1 calc R U . . .
O1_6 O 0.7862(6) 0.3996(9) 0.0546(3) 0.0233(18) Uani 0.644(10) 1 d D U P A 1
C1_6 C 0.7529(4) 0.3823(6) -0.0121(3) 0.041(2) Uani 0.644(10) 1 d D U P A 1
H1A_6 H 0.698321 0.393984 -0.022500 0.049 Uiso 0.644(10) 1 calc R U P A 1
H1B_6 H 0.761158 0.318995 -0.022546 0.049 Uiso 0.644(10) 1 calc R U P A 1
C2_6 C 0.7905(12) 0.4446(14) -0.0479(6) 0.077(7) Uani 0.644(10) 1 d D U P A 1
H2A_6 H 0.766686 0.439365 -0.092710 0.116 Uiso 0.644(10) 1 calc R U P A 1
H2B_6 H 0.843565 0.428708 -0.040170 0.116 Uiso 0.644(10) 1 calc R U P A 1
H2C_6 H 0.785838 0.506645 -0.034260 0.116 Uiso 0.644(10) 1 calc R U P A 1
C3_6 C 0.7497(3) 0.3542(5) 0.0974(3) 0.0282(16) Uani 0.644(10) 1 d D U P A 1
H3A_6 H 0.753609 0.288218 0.093135 0.034 Uiso 0.644(10) 1 calc R U P A 1
H3B_6 H 0.695927 0.370489 0.087370 0.034 Uiso 0.644(10) 1 calc R U P A 1
C4_6 C 0.7865(6) 0.3819(8) 0.1626(4) 0.026(2) Uani 0.644(10) 1 d D U P A 1
H4A_6 H 0.837052 0.356452 0.174824 0.039 Uiso 0.644(10) 1 calc R U P A 1
H4B_6 H 0.757170 0.359824 0.190994 0.039 Uiso 0.644(10) 1 calc R U P A 1
H4C_6 H 0.789484 0.447698 0.164958 0.039 Uiso 0.644(10) 1 calc R U P A 1
O1_7 O 0.7917(14) 0.402(2) 0.0589(7) 0.038(4) Uani 0.356(10) 1 d D U P A 2
C1_7 C 0.7594(7) 0.4157(11) 0.1130(5) 0.036(3) Uani 0.356(10) 1 d D U P A 2
H1A_7 H 0.706130 0.397379 0.101848 0.043 Uiso 0.356(10) 1 calc R U P A 2
H1B_7 H 0.762096 0.480201 0.124392 0.043 Uiso 0.356(10) 1 calc R U P A 2
C2_7 C 0.8013(14) 0.3617(19) 0.1668(8) 0.040(6) Uani 0.356(10) 1 d D U P A 2
H2A_7 H 0.796255 0.297640 0.156045 0.059 Uiso 0.356(10) 1 calc R U P A 2
H2B_7 H 0.781051 0.373139 0.203116 0.059 Uiso 0.356(10) 1 calc R U P A 2
H2C_7 H 0.854319 0.378636 0.176758 0.059 Uiso 0.356(10) 1 calc R U P A 2
C3_7 C 0.7522(8) 0.4501(13) 0.0027(5) 0.049(4) Uani 0.356(10) 1 d D U P A 2
H3A_7 H 0.758164 0.515630 0.010619 0.058 Uiso 0.356(10) 1 calc R U P A 2
H3B_7 H 0.698174 0.435973 -0.005949 0.058 Uiso 0.356(10) 1 calc R U P A 2
C4_7 C 0.7795(17) 0.427(2) -0.0531(10) 0.043(5) Uani 0.356(10) 1 d D U P A 2
H4A_7 H 0.774756 0.362489 -0.060756 0.065 Uiso 0.356(10) 1 calc R U P A 2
H4B_7 H 0.832217 0.444995 -0.045927 0.065 Uiso 0.356(10) 1 calc R U P A 2
H4C_7 H 0.749705 0.459759 -0.089551 0.065 Uiso 0.356(10) 1 calc R U P A 2

loop_
_atom_site_aniso_label
_atom_site_aniso_U_11
_atom_site_aniso_U_22
_atom_site_aniso_U_33
_atom_site_aniso_U_23
_atom_site_aniso_U_13
_atom_site_aniso_U_12
Al1 0.0122(4) 0.0104(4) 0.0131(4) -0.0008(4) 0.0031(4) -0.0002(4)
O1_1 0.0149(11) 0.0220(12) 0.0131(11) -0.0021(9) 0.0018(9) 0.0005(9)
C1_1 0.0149(16) 0.0199(16) 0.0121(15) -0.0006(13) 0.0016(12) -0.0003(13)
C2_1 0.0118(16) 0.0234(17) 0.0170(16) -0.0026(13) 0.0021(13) 0.0007(13)
F1_1 0.0206(11) 0.0324(12) 0.0230(10) -0.0065(9) 0.0024(8) 0.0114(9)
F2_1 0.0175(10) 0.0362(12) 0.0208(10) 0.0012(9) 0.0063(8) -0.0054(9)
C3_1 0.0173(17) 0.0237(18) 0.0200(17) 0.0009(14) 0.0010(14) -0.0047(14)
F3_1 0.0351(13) 0.0198(11) 0.0252(11) 0.0003(9) 0.0006(9) -0.0029(9)
F4_1 0.0160(10) 0.0372(12) 0.0241(11) 0.0060(9) 0.0020(8) -0.0063(9)
C4_1 0.0150(16) 0.0219(17) 0.0173(16) -0.0033(13) 0.0028(13) -0.0004(13)
F5_1 0.0157(10) 0.0355(12) 0.0249(11) -0.0050(9) 0.0028(8) 0.0063(9)
F6_1 0.0293(12) 0.0197(10) 0.0244(11) -0.0004(8) 0.0048(9) 0.0003(9)
C5_1 0.0210(18) 0.0284(19) 0.0186(17) -0.0088(14) 0.0048(14) -0.0010(15)
F7_1 0.0331(13) 0.0348(13) 0.0267(11) -0.0133(10) 0.0057(10) 0.0043(10)
C6_1 0.0161(17) 0.047(2) 0.0120(16) -0.0006(15) 0.0020(13) 0.0004(16)
F8_1 0.0206(11) 0.0549(15) 0.0241(11) -0.0009(10) 0.0108(9) 0.0014(10)
F9_1 0.0317(12) 0.0533(15) 0.0150(10) -0.0018(10) 0.0052(9) 0.0008(11)
C7_1 0.0228(19) 0.030(2) 0.0174(17) 0.0062(15) 0.0039(14) -0.0047(15)
F10_1 0.0351(13) 0.0406(14) 0.0268(12) 0.0135(10) 0.0051(10) -0.0064(11)
C8_1 0.0201(18) 0.032(2) 0.0179(17) 0.0018(15) -0.0038(14) 0.0017(15)
F11_1 0.0363(13) 0.0288(12) 0.0311(12) 0.0054(10) 0.0001(10) 0.0118(10)
F12_1 0.0278(12) 0.0515(15) 0.0166(10) 0.0059(10) -0.0047(9) 0.0053(11)
C9_1 0.0078(15) 0.035(2) 0.0164(16) -0.0024(15) -0.0007(12) 0.0036(14)
F13_1 0.0111(10) 0.0512(15) 0.0272(11) -0.0036(10) -0.0002(8) 0.0039(9)
C10_1 0.0198(18) 0.033(2) 0.0163(17) -0.0034(15) 0.0005(14) -0.0050(15)
F14_1 0.0241(11) 0.0344(12) 0.0326(12) -0.0063(10) 0.0045(9) -0.0100(10)
F15_1 0.0238(12) 0.0512(15) 0.0190(11) -0.0112(10) -0.0029(9) -0.0029(10)
O1_2 0.0094(11) 0.0185(12) 0.0191(11) 0.0004(9) 0.0036(9) -0.0017(9)
C1_2 0.0103(15) 0.0123(15) 0.0172(15) 0.0018(12) 0.0042(12) 0.0011(12)
C2_2 0.0134(16) 0.0210(17) 0.0151(15) -0.0017(13) 0.0030(12) -0.0033(13)
F1_2 0.0213(11) 0.0303(11) 0.0177(10) -0.0083(9) 0.0034(8) -0.0039(9)
F2_2 0.0241(11) 0.0131(9) 0.0308(11) -0.0018(8) 0.0112(9) -0.0045(8)
C3_2 0.0134(16) 0.0172(16) 0.0165(16) 0.0027(13) 0.0032(13) -0.0012(13)
F3_2 0.0169(10) 0.0280(11) 0.0201(10) 0.0074(8) 0.0042(8) 0.0007(8)
F4_2 0.0203(10) 0.0128(9) 0.0356(12) 0.0004(8) 0.0102(9) 0.0008(8)
C4_2 0.0151(16) 0.0147(15) 0.0176(16) -0.0011(13) 0.0057(13) -0.0008(13)
F5_2 0.0199(10) 0.0230(10) 0.0212(10) -0.0090(8) 0.0048(8) 0.0013(8)
F6_2 0.0186(10) 0.0227(10) 0.0195(10) 0.0059(8) 0.0075(8) 0.0002(8)
C5_2 0.0133(15) 0.0183(16) 0.0140(15) -0.0006(13) 0.0013(12) -0.0004(13)
F7_2 0.0179(10) 0.0319(12) 0.0174(10) -0.0015(9) -0.0005(8) 0.0015(9)
C6_2 0.0112(15) 0.0173(16) 0.0247(17) -0.0020(13) 0.0032(13) -0.0025(13)
F8_2 0.0219(11) 0.0185(10) 0.0357(12) -0.0075(9) 0.0044(9) -0.0051(8)
F9_2 0.0110(10) 0.0276(11) 0.0346(12) 0.0028(9) 0.0034(8) -0.0036(8)
C7_2 0.0133(16) 0.0142(16) 0.0236(17) 0.0035(13) 0.0073(13) -0.0005(12)
F10_2 0.0199(11) 0.0243(11) 0.0350(12) 0.0102(9) 0.0105(9) -0.0028(9)
C8_2 0.0134(16) 0.0272(18) 0.0179(16) 0.0041(14) 0.0060(13) -0.0002(14)
F11_2 0.0244(11) 0.0384(13) 0.0180(10) 0.0020(9) 0.0100(8) 0.0008(9)
F12_2 0.0155(10) 0.0326(12) 0.0319(11) 0.0037(9) 0.0126(9) 0.0048(9)
C9_2 0.0191(17) 0.0129(15) 0.0197(16) -0.0031(13) 0.0064(13) 0.0017(13)
F13_2 0.0290(12) 0.0202(10) 0.0321(12) -0.0075(9) 0.0138(9) 0.0017(9)
C10_2 0.0134(16) 0.0169(16) 0.0256(18) 0.0029(14) 0.0079(14) 0.0018(13)
F14_2 0.0261(11) 0.0161(10) 0.0299(11) 0.0051(8) 0.0096(9) 0.0037(8)
F15_2 0.0157(10) 0.0266(11) 0.0306(11) 0.0034(9) 0.0058(8) 0.0061(8)
O1_3 0.0202(12) 0.0122(11) 0.0163(11) -0.0033(9) 0.0036(9) 0.0023(9)
C1_3 0.0148(16) 0.0121(15) 0.0145(15) -0.0035(12) 0.0027(12) -0.0016(12)
C2_3 0.0154(17) 0.0218(18) 0.0208(17) -0.0082(14) 0.0027(13) -0.0019(13)
F1_3 0.0264(12) 0.0223(11) 0.0416(13) -0.0109(10) 0.0172(10) -0.0095(9)
F2_3 0.0210(11) 0.0312(12) 0.0287(11) -0.0142(9) -0.0047(9) 0.0045(9)
C3_3 0.0165(16) 0.0173(16) 0.0142(15) -0.0013(13) 0.0024(13) -0.0004(13)
F3_3 0.0406(13) 0.0170(10) 0.0182(10) 0.0007(8) 0.0111(9) 0.0000(9)
F4_3 0.0194(11) 0.0256(11) 0.0256(11) -0.0050(9) -0.0007(8) 0.0049(8)
C4_3 0.0218(17) 0.0170(16) 0.0154(15) -0.0020(13) 0.0034(13) 0.0012(14)
F5_3 0.0238(11) 0.0214(10) 0.0330(11) -0.0043(9) 0.0163(9) -0.0017(9)
F6_3 0.0426(13) 0.0232(11) 0.0128(9) -0.0002(8) 0.0049(9) 0.0047(9)
C5_3 0.0274(19) 0.0107(15) 0.0204(17) 0.0017(13) 0.0087(14) 0.0021(13)
F7_3 0.0511(15) 0.0169(10) 0.0286(12) 0.0041(9) 0.0153(11) -0.0008(10)
C6_3 0.0183(17) 0.0148(16) 0.0227(17) -0.0050(13) 0.0077(14) -0.0024(13)
F8_3 0.0184(10) 0.0241(11) 0.0345(12) -0.0073(9) 0.0090(9) -0.0059(8)
F9_3 0.0303(12) 0.0151(10) 0.0320(12) -0.0085(9) 0.0110(9) -0.0011(8)
C7_3 0.0214(17) 0.0167(16) 0.0145(15) -0.0029(13) 0.0044(13) -0.0022(13)
F10_3 0.0320(12) 0.0263(11) 0.0155(10) -0.0061(8) 0.0029(9) -0.0016(9)
C8_3 0.0211(18) 0.0189(17) 0.0281(19) -0.0092(14) 0.0144(15) -0.0051(14)
F11_3 0.0383(13) 0.0304(12) 0.0359(13) -0.0100(10) 0.0261(11) -0.0118(10)
F12_3 0.0284(12) 0.0280(12) 0.0401(13) -0.0181(10) 0.0178(10) -0.0013(9)
C9_3 0.0110(16) 0.0237(18) 0.036(2) -0.0098(15) 0.0090(15) 0.0020(13)
F13_3 0.0130(11) 0.0424(14) 0.0594(16) -0.0231(12) 0.0068(10) 0.0013(10)
C10_3 0.026(2) 0.0209(18) 0.0262(19) -0.0090(15) -0.0021(15) 0.0078(15)
F14_3 0.0409(14) 0.0304(12) 0.0281(12) -0.0042(10) -0.0090(10) 0.0147(11)
F15_3 0.0370(13) 0.0215(11) 0.0415(14) -0.0076(10) 0.0027(11) 0.0149(10)
O1_4 0.0182(12) 0.0124(11) 0.0201(12) 0.0036(9) 0.0079(9) -0.0003(9)
C1_4 0.0143(16) 0.0098(14) 0.0172(15) 0.0004(12) 0.0050(12) -0.0015(12)
C2_4 0.0159(16) 0.0146(16) 0.0209(16) 0.0003(13) 0.0082(13) 0.0009(13)
F1_4 0.0187(10) 0.0189(10) 0.0354(12) 0.0030(9) 0.0153(9) 0.0044(8)
F2_4 0.0342(12) 0.0202(10) 0.0217(10) -0.0041(8) 0.0087(9) -0.0008(9)
C3_4 0.0173(17) 0.0111(15) 0.0237(17) 0.0018(13) 0.0059(14) -0.0010(13)
F3_4 0.0146(10) 0.0272(11) 0.0292(11) 0.0063(9) 0.0011(8) -0.0049(8)
F4_4 0.0345(12) 0.0152(10) 0.0224(10) -0.0042(8) 0.0078(9) -0.0052(9)
C4_4 0.0168(17) 0.0110(15) 0.0245(17) 0.0001(13) 0.0052(14) -0.0005(13)
F5_4 0.0220(11) 0.0152(10) 0.0371(12) 0.0013(9) 0.0136(9) 0.0030(8)
F6_4 0.0184(10) 0.0257(11) 0.0285(11) 0.0046(9) -0.0011(9) 0.0001(9)
C5_4 0.0109(16) 0.0168(17) 0.0329(19) 0.0014(14) 0.0090(14) -0.0016(13)
F7_4 0.0144(10) 0.0332(12) 0.0508(14) 0.0056(11) 0.0143(10) 0.0003(9)
C6_4 0.0260(19) 0.0165(17) 0.0274(19) 0.0029(14) 0.0148(15) -0.0001(14)
F8_4 0.0404(13) 0.0250(11) 0.0323(12) -0.0032(9) 0.0219(10) 0.0021(10)
F9_4 0.0385(13) 0.0282(12) 0.0348(12) 0.0089(10) 0.0224(11) -0.0027(10)
C7_4 0.0244(18) 0.0169(17) 0.0153(16) 0.0009(13) 0.0038(14) -0.0019(14)
F10_4 0.0406(13) 0.0298(12) 0.0193(10) 0.0039(9) 0.0049(9) -0.0060(10)
C8_4 0.0214(18) 0.0124(16) 0.0300(19) 0.0063(14) 0.0096(15) 0.0010(13)
F11_4 0.0216(11) 0.0239(11) 0.0392(13) 0.0109(10) 0.0069(9) 0.0089(9)
F12_4 0.0376(13) 0.0170(10) 0.0337(12) 0.0111(9) 0.0128(10) 0.0008(9)
C9_4 0.0243(18) 0.0072(15) 0.0277(18) -0.0022(13) 0.0106(15) -0.0008(13)
F13_4 0.0371(13) 0.0109(10) 0.0404(13) -0.0027(9) 0.0166(10) 0.0009(9)
C10_4 0.0221(19) 0.0134(16) 0.0316(19) 0.0007(14) 0.0064(15) -0.0050(14)
F14_4 0.0275(12) 0.0254(11) 0.0364(13) -0.0054(10) -0.0002(10) -0.0099(9)
F15_4 0.0300(12) 0.0175(10) 0.0499(14) 0.0031(10) 0.0165(11) -0.0091(9)
O1_5 0.0249(14) 0.0324(14) 0.0331(15) -0.0028(12) 0.0060(11) 0.0019(11)
C1_5 0.032(2) 0.035(2) 0.038(2) -0.0125(17) 0.0092(18) -0.0047(17)
C2_5 0.035(2) 0.040(2) 0.045(3) 0.001(2) 0.0097(19) -0.0037(19)
C3_5 0.040(2) 0.040(2) 0.055(3) 0.0054(19) 0.017(2) 0.0144(18)
C4_5 0.056(3) 0.032(2) 0.111(5) -0.011(3) 0.038(3) 0.007(2)
O1_6 0.020(3) 0.024(4) 0.024(3) 0.003(3) 0.002(3) -0.004(3)
C1_6 0.030(4) 0.066(6) 0.021(3) 0.002(3) -0.003(3) -0.018(4)
C2_6 0.071(10) 0.135(14) 0.020(5) 0.018(6) 0.001(5) -0.052(8)
C3_6 0.023(3) 0.033(4) 0.031(3) 0.000(3) 0.009(2) -0.003(3)
C4_6 0.009(4) 0.040(5) 0.029(4) 0.002(3) 0.005(3) -0.005(4)
O1_7 0.023(4) 0.067(11) 0.024(5) 0.008(6) 0.007(4) -0.001(5)
C1_7 0.025(5) 0.059(9) 0.025(5) 0.010(5) 0.008(4) 0.009(5)
C2_7 0.029(10) 0.069(13) 0.024(6) 0.012(6) 0.012(5) 0.023(8)
C3_7 0.040(6) 0.079(10) 0.024(5) 0.011(6) 0.003(4) 0.009(7)
C4_7 0.026(9) 0.077(12) 0.023(6) -0.003(7) -0.002(6) -0.003(10)

loop_
_atom_type_symbol
_atom_type_description
_atom_type_scat_dispersion_real
_atom_type_scat_dispersion_imag
_atom_type_scat_source
C C 0.0033 0.0016 'International Tables Vol C Tables 4.2.6.8 and 6.1.1.4'
H H 0.0000 0.0000 'International Tables Vol C Tables 4.2.6.8 and 6.1.1.4'
O O 0.0106 0.0060 'International Tables Vol C Tables 4.2.6.8 and 6.1.1.4'
F F 0.0171 0.0103 'International Tables Vol C Tables 4.2.6.8 and 6.1.1.4'
Al Al 0.0645 0.0514 'International Tables Vol C Tables 4.2.6.8 and 6.1.1.4'

loop_
_geom_angle_atom_site_label_1
_geom_angle_atom_site_label_2
_geom_angle_atom_site_label_3
_geom_angle
_geom_angle_site_symmetry_1
_geom_angle_site_symmetry_3
_geom_angle_publ_flag
O1_1 Al1 O1_2 107.74(12) . . ?
O1_1 Al1 O1_3 108.99(12) . . ?
O1_2 Al1 O1_3 111.65(12) . . ?
O1_1 Al1 O1_4 111.20(12) . . ?
O1_2 Al1 O1_4 109.80(12) . . ?
O1_3 Al1 O1_4 107.48(12) . . ?
C1_1 O1_1 Al1 147.6(2) . . ?
O1_1 C1_1 C2_1 109.7(3) . . ?
O1_1 C1_1 C3_1 112.1(3) . . ?
C2_1 C1_1 C3_1 107.2(3) . . ?
O1_1 C1_1 C4_1 112.8(3) . . ?
C2_1 C1_1 C4_1 107.6(3) . . ?
C3_1 C1_1 C4_1 107.2(3) . . ?
F1_1 C2_1 F2_1 106.0(3) . . ?
F1_1 C2_1 C9_1 109.5(3) . . ?
F2_1 C2_1 C9_1 109.3(3) . . ?
F1_1 C2_1 C1_1 109.9(3) . . ?
F2_1 C2_1 C1_1 110.1(3) . . ?
C9_1 C2_1 C1_1 111.9(3) . . ?
F3_1 C3_1 F4_1 105.4(3) . . ?
F3_1 C3_1 C7_1 109.4(3) . . ?
F4_1 C3_1 C7_1 109.2(3) . . ?
F3_1 C3_1 C1_1 110.2(3) . . ?
F4_1 C3_1 C1_1 110.8(3) . . ?
C7_1 C3_1 C1_1 111.8(3) . . ?
F5_1 C4_1 F6_1 105.6(3) . . ?
F5_1 C4_1 C5_1 109.9(3) . . ?
F6_1 C4_1 C5_1 109.1(3) . . ?
F5_1 C4_1 C1_1 110.2(3) . . ?
F6_1 C4_1 C1_1 110.4(3) . . ?
C5_1 C4_1 C1_1 111.6(3) . . ?
F7_1 C5_1 C6_1 109.4(3) . . ?
F7_1 C5_1 C4_1 109.8(3) . . ?
C6_1 C5_1 C4_1 109.4(3) . . ?
F7_1 C5_1 C10_1 109.6(3) . . ?
C6_1 C5_1 C10_1 109.1(3) . . ?
C4_1 C5_1 C10_1 109.6(3) . . ?
F9_1 C6_1 F8_1 105.8(3) . . ?
F9_1 C6_1 C5_1 111.0(3) . . ?
F8_1 C6_1 C5_1 110.1(3) . . ?
F9_1 C6_1 C7_1 110.1(3) . . ?
F8_1 C6_1 C7_1 110.6(3) . . ?
C5_1 C6_1 C7_1 109.2(3) . . ?
F10_1 C7_1 C3_1 109.8(3) . . ?
F10_1 C7_1 C6_1 109.0(3) . . ?
C3_1 C7_1 C6_1 109.6(3) . . ?
F10_1 C7_1 C8_1 109.4(3) . . ?
C3_1 C7_1 C8_1 109.5(3) . . ?
C6_1 C7_1 C8_1 109.4(3) . . ?
F12_1 C8_1 F11_1 106.2(3) . . ?
F12_1 C8_1 C9_1 110.8(3) . . ?
F11_1 C8_1 C9_1 110.4(3) . . ?
F12_1 C8_1 C7_1 110.2(3) . . ?
F11_1 C8_1 C7_1 110.2(3) . . ?
C9_1 C8_1 C7_1 109.1(3) . . ?
F13_1 C9_1 C8_1 109.5(3) . . ?
F13_1 C9_1 C10_1 109.1(3) . . ?
C8_1 C9_1 C10_1 108.9(3) . . ?
F13_1 C9_1 C2_1 110.0(3) . . ?
C8_1 C9_1 C2_1 109.6(3) . . ?
C10_1 C9_1 C2_1 109.7(3) . . ?
F15_1 C10_1 F14_1 105.9(3) . . ?
F15_1 C10_1 C9_1 110.9(3) . . ?
F14_1 C10_1 C9_1 110.7(3) . . ?
F15_1 C10_1 C5_1 110.2(3) . . ?
F14_1 C10_1 C5_1 109.3(3) . . ?
C9_1 C10_1 C5_1 109.8(3) . . ?
C1_2 O1_2 Al1 148.0(2) . . ?
O1_2 C1_2 C4_2 112.9(3) . . ?
O1_2 C1_2 C3_2 109.6(2) . . ?
C4_2 C1_2 C3_2 107.5(2) . . ?
O1_2 C1_2 C2_2 111.1(3) . . ?
C4_2 C1_2 C2_2 108.1(2) . . ?
C3_2 C1_2 C2_2 107.5(2) . . ?
F1_2 C2_2 F2_2 106.6(3) . . ?
F1_2 C2_2 C9_2 109.3(3) . . ?
F2_2 C2_2 C9_2 109.6(3) . . ?
F1_2 C2_2 C1_2 109.9(3) . . ?
F2_2 C2_2 C1_2 110.1(3) . . ?
C9_2 C2_2 C1_2 111.1(3) . . ?
F4_2 C3_2 F3_2 105.9(3) . . ?
F4_2 C3_2 C7_2 109.0(3) . . ?
F3_2 C3_2 C7_2 109.0(3) . . ?
F4_2 C3_2 C1_2 110.4(3) . . ?
F3_2 C3_2 C1_2 110.9(3) . . ?
C7_2 C3_2 C1_2 111.5(3) . . ?
F5_2 C4_2 F6_2 105.8(2) . . ?
F5_2 C4_2 C5_2 109.5(3) . . ?
F6_2 C4_2 C5_2 109.3(3) . . ?
F5_2 C4_2 C1_2 110.6(3) . . ?
F6_2 C4_2 C1_2 110.1(3) . . ?
C5_2 C4_2 C1_2 111.4(3) . . ?
F7_2 C5_2 C10_2 109.2(3) . . ?
F7_2 C5_2 C6_2 109.2(3) . . ?
C10_2 C5_2 C6_2 109.9(3) . . ?
F7_2 C5_2 C4_2 110.2(3) . . ?
C10_2 C5_2 C4_2 109.4(3) . . ?
C6_2 C5_2 C4_2 109.0(3) . . ?
F8_2 C6_2 F9_2 105.4(3) . . ?
F8_2 C6_2 C7_2 110.6(3) . . ?
F9_2 C6_2 C7_2 110.8(3) . . ?
F8_2 C6_2 C5_2 111.0(3) . . ?
F9_2 C6_2 C5_2 109.4(3) . . ?
C7_2 C6_2 C5_2 109.6(3) . . ?
F10_2 C7_2 C6_2 110.4(3) . . ?
F10_2 C7_2 C8_2 109.2(3) . . ?
C6_2 C7_2 C8_2 109.4(3) . . ?
F10_2 C7_2 C3_2 109.4(3) . . ?
C6_2 C7_2 C3_2 109.5(3) . . ?
C8_2 C7_2 C3_2 108.8(3) . . ?
F11_2 C8_2 F12_2 105.9(3) . . ?
F11_2 C8_2 C9_2 110.8(3) . . ?
F12_2 C8_2 C9_2 110.0(3) . . ?
F11_2 C8_2 C7_2 110.5(3) . . ?
F12_2 C8_2 C7_2 109.9(3) . . ?
C9_2 C8_2 C7_2 109.7(3) . . ?
F13_2 C9_2 C10_2 109.0(3) . . ?
F13_2 C9_2 C8_2 109.9(3) . . ?
C10_2 C9_2 C8_2 109.3(3) . . ?
F13_2 C9_2 C2_2 110.1(3) . . ?
C10_2 C9_2 C2_2 109.2(3) . . ?
C8_2 C9_2 C2_2 109.2(3) . . ?
F14_2 C10_2 F15_2 105.2(3) . . ?
F14_2 C10_2 C9_2 110.7(3) . . ?
F15_2 C10_2 C9_2 110.5(3) . . ?
F14_2 C10_2 C5_2 110.3(3) . . ?
F15_2 C10_2 C5_2 109.9(3) . . ?
C9_2 C10_2 C5_2 110.1(3) . . ?
C1_3 O1_3 Al1 147.3(2) . . ?
O1_3 C1_3 C4_3 113.2(3) . . ?
O1_3 C1_3 C2_3 111.6(3) . . ?
C4_3 C1_3 C2_3 107.6(3) . . ?
O1_3 C1_3 C3_3 109.8(3) . . ?
C4_3 C1_3 C3_3 107.3(3) . . ?
C2_3 C1_3 C3_3 107.2(3) . . ?
F1_3 C2_3 F2_3 105.5(3) . . ?
F1_3 C2_3 C9_3 109.3(3) . . ?
F2_3 C2_3 C9_3 109.7(3) . . ?
F1_3 C2_3 C1_3 109.8(3) . . ?
F2_3 C2_3 C1_3 110.4(3) . . ?
C9_3 C2_3 C1_3 111.9(3) . . ?
F3_3 C3_3 F4_3 106.3(3) . . ?
F3_3 C3_3 C7_3 109.4(3) . . ?
F4_3 C3_3 C7_3 109.5(3) . . ?
F3_3 C3_3 C1_3 110.0(3) . . ?
F4_3 C3_3 C1_3 110.0(3) . . ?
C7_3 C3_3 C1_3 111.5(3) . . ?
F5_3 C4_3 F6_3 105.6(3) . . ?
F5_3 C4_3 C5_3 109.2(3) . . ?
F6_3 C4_3 C5_3 109.4(3) . . ?
F5_3 C4_3 C1_3 110.8(3) . . ?
F6_3 C4_3 C1_3 110.0(3) . . ?
C5_3 C4_3 C1_3 111.6(3) . . ?
F7_3 C5_3 C10_3 109.1(3) . . ?
F7_3 C5_3 C4_3 109.9(3) . . ?
C10_3 C5_3 C4_3 109.8(3) . . ?
F7_3 C5_3 C6_3 109.4(3) . . ?
C10_3 C5_3 C6_3 109.5(3) . . ?
C4_3 C5_3 C6_3 109.2(3) . . ?
F8_3 C6_3 F9_3 106.1(3) . . ?
F8_3 C6_3 C7_3 110.5(3) . . ?
F9_3 C6_3 C7_3 110.9(3) . . ?
F8_3 C6_3 C5_3 110.3(3) . . ?
F9_3 C6_3 C5_3 109.8(3) . . ?
C7_3 C6_3 C5_3 109.3(3) . . ?
F10_3 C7_3 C6_3 109.3(3) . . ?
F10_3 C7_3 C3_3 109.8(3) . . ?
C6_3 C7_3 C3_3 109.7(3) . . ?
F10_3 C7_3 C8_3 109.4(3) . . ?
C6_3 C7_3 C8_3 109.3(3) . . ?
C3_3 C7_3 C8_3 109.4(3) . . ?
F11_3 C8_3 F12_3 106.2(3) . . ?
F11_3 C8_3 C9_3 110.6(3) . . ?
F12_3 C8_3 C9_3 110.2(3) . . ?
F11_3 C8_3 C7_3 110.5(3) . . ?
F12_3 C8_3 C7_3 110.1(3) . . ?
C9_3 C8_3 C7_3 109.2(3) . . ?
F13_3 C9_3 C10_3 109.4(3) . . ?
F13_3 C9_3 C8_3 109.4(3) . . ?
C10_3 C9_3 C8_3 109.8(3) . . ?
F13_3 C9_3 C2_3 109.6(3) . . ?
C10_3 C9_3 C2_3 109.2(3) . . ?
C8_3 C9_3 C2_3 109.5(3) . . ?
F14_3 C10_3 F15_3 105.5(3) . . ?
F14_3 C10_3 C9_3 110.5(3) . . ?
F15_3 C10_3 C9_3 110.9(3) . . ?
F14_3 C10_3 C5_3 109.9(3) . . ?
F15_3 C10_3 C5_3 110.6(3) . . ?
C9_3 C10_3 C5_3 109.4(3) . . ?
C1_4 O1_4 Al1 148.9(2) . . ?
O1_4 C1_4 C2_4 108.7(3) . . ?
O1_4 C1_4 C4_4 113.6(3) . . ?
C2_4 C1_4 C4_4 107.2(2) . . ?
O1_4 C1_4 C3_4 112.3(3) . . ?
C2_4 C1_4 C3_4 107.5(3) . . ?
C4_4 C1_4 C3_4 107.3(3) . . ?
F2_4 C2_4 F1_4 106.3(3) . . ?
F2_4 C2_4 C9_4 109.6(3) . . ?
F1_4 C2_4 C9_4 109.3(3) . . ?
F2_4 C2_4 C1_4 110.7(3) . . ?
F1_4 C2_4 C1_4 109.6(3) . . ?
C9_4 C2_4 C1_4 111.2(3) . . ?
F4_4 C3_4 F3_4 106.0(3) . . ?
F4_4 C3_4 C7_4 109.7(3) . . ?
F3_4 C3_4 C7_4 108.8(3) . . ?
F4_4 C3_4 C1_4 110.2(3) . . ?
F3_4 C3_4 C1_4 110.1(3) . . ?
C7_4 C3_4 C1_4 111.7(3) . . ?
F6_4 C4_4 F5_4 105.7(3) . . ?
F6_4 C4_4 C5_4 109.7(3) . . ?
F5_4 C4_4 C5_4 109.4(3) . . ?
F6_4 C4_4 C1_4 110.7(3) . . ?
F5_4 C4_4 C1_4 109.8(3) . . ?
C5_4 C4_4 C1_4 111.4(3) . . ?
F7_4 C5_4 C6_4 109.4(3) . . ?
F7_4 C5_4 C10_4 109.2(3) . . ?
C6_4 C5_4 C10_4 109.4(3) . . ?
F7_4 C5_4 C4_4 109.4(3) . . ?
C6_4 C5_4 C4_4 110.3(3) . . ?
C10_4 C5_4 C4_4 109.1(3) . . ?
F9_4 C6_4 F8_4 105.7(3) . . ?
F9_4 C6_4 C5_4 110.7(3) . . ?
F8_4 C6_4 C5_4 110.1(3) . . ?
F9_4 C6_4 C7_4 110.7(3) . . ?
F8_4 C6_4 C7_4 110.5(3) . . ?
C5_4 C6_4 C7_4 109.2(3) . . ?
F10_4 C7_4 C8_4 109.2(3) . . ?
F10_4 C7_4 C6_4 109.9(3) . . ?
C8_4 C7_4 C6_4 109.2(3) . . ?
F10_4 C7_4 C3_4 109.4(3) . . ?
C8_4 C7_4 C3_4 109.7(3) . . ?
C6_4 C7_4 C3_4 109.4(3) . . ?
F12_4 C8_4 F11_4 105.7(3) . . ?
F12_4 C8_4 C9_4 111.1(3) . . ?
F11_4 C8_4 C9_4 110.7(3) . . ?
F12_4 C8_4 C7_4 110.1(3) . . ?
F11_4 C8_4 C7_4 109.9(3) . . ?
C9_4 C8_4 C7_4 109.2(3) . . ?
F13_4 C9_4 C8_4 109.5(3) . . ?
F13_4 C9_4 C10_4 108.9(3) . . ?
C8_4 C9_4 C10_4 109.2(3) . . ?
F13_4 C9_4 C2_4 109.4(3) . . ?
C8_4 C9_4 C2_4 110.2(3) . . ?
C10_4 C9_4 C2_4 109.6(3) . . ?
F14_4 C10_4 F15_4 105.8(3) . . ?
F14_4 C10_4 C5_4 110.4(3) . . ?
F15_4 C10_4 C5_4 110.8(3) . . ?
F14_4 C10_4 C9_4 110.4(3) . . ?
F15_4 C10_4 C9_4 110.2(3) . . ?
C5_4 C10_4 C9_4 109.2(3) . . ?
C3_5 O1_5 C1_5 114.6(3) . . ?
C3_5 O1_5 O1_7 119.8(8) . . ?
C1_5 O1_5 O1_7 110.2(8) . . ?
C3_5 O1_5 O1_6 119.6(4) . . ?
C1_5 O1_5 O1_6 111.6(4) . . ?
C3_5 O1_5 H1 116.1(16) . . ?
C1_5 O1_5 H1 113.2(16) . . ?
O1_7 O1_5 H1 3.8(18) . . ?
O1_6 O1_5 H1 3.8(16) . . ?
O1_5 C1_5 C2_5 111.7(3) . . ?
O1_5 C1_5 H1A_5 109.3 . . ?
C2_5 C1_5 H1A_5 109.3 . . ?
O1_5 C1_5 H1B_5 109.3 . . ?
C2_5 C1_5 H1B_5 109.3 . . ?
H1A_5 C1_5 H1B_5 107.9 . . ?
C1_5 C2_5 H2A_5 109.5 . . ?
C1_5 C2_5 H2B_5 109.5 . . ?
H2A_5 C2_5 H2B_5 109.5 . . ?
C1_5 C2_5 H2C_5 109.5 . . ?
H2A_5 C2_5 H2C_5 109.5 . . ?
H2B_5 C2_5 H2C_5 109.5 . . ?
O1_5 C3_5 C4_5 108.8(4) . . ?
O1_5 C3_5 H3A_5 109.9 . . ?
C4_5 C3_5 H3A_5 109.9 . . ?
O1_5 C3_5 H3B_5 109.9 . . ?
C4_5 C3_5 H3B_5 109.9 . . ?
H3A_5 C3_5 H3B_5 108.3 . . ?
C3_5 C4_5 H4A_5 109.5 . . ?
C3_5 C4_5 H4B_5 109.5 . . ?
H4A_5 C4_5 H4B_5 109.5 . . ?
C3_5 C4_5 H4C_5 109.5 . . ?
H4A_5 C4_5 H4C_5 109.5 . . ?
H4B_5 C4_5 H4C_5 109.5 . . ?
C3_6 O1_6 C1_6 115.1(9) . . ?
C3_6 O1_6 O1_5 117.8(5) . . ?
C1_6 O1_6 O1_5 113.8(6) . . ?
C3_6 O1_6 H1 113.6(19) . . ?
C1_6 O1_6 H1 116(2) . . ?
O1_5 O1_6 H1 4.5(19) . . ?
O1_6 C1_6 C2_6 106.7(9) . . ?
O1_6 C1_6 H1A_6 110.4 . . ?
C2_6 C1_6 H1A_6 110.4 . . ?
O1_6 C1_6 H1B_6 110.4 . . ?
C2_6 C1_6 H1B_6 110.4 . . ?
H1A_6 C1_6 H1B_6 108.6 . . ?
C1_6 C2_6 H2A_6 109.5 . . ?
C1_6 C2_6 H2B_6 109.5 . . ?
H2A_6 C2_6 H2B_6 109.5 . . ?
C1_6 C2_6 H2C_6 109.5 . . ?
H2A_6 C2_6 H2C_6 109.5 . . ?
H2B_6 C2_6 H2C_6 109.5 . . ?
O1_6 C3_6 C4_6 109.0(7) . . ?
O1_6 C3_6 H3A_6 109.9 . . ?
C4_6 C3_6 H3A_6 109.9 . . ?
O1_6 C3_6 H3B_6 109.9 . . ?
C4_6 C3_6 H3B_6 109.9 . . ?
H3A_6 C3_6 H3B_6 108.3 . . ?
C3_6 C4_6 H4A_6 109.5 . . ?
C3_6 C4_6 H4B_6 109.5 . . ?
H4A_6 C4_6 H4B_6 109.5 . . ?
C3_6 C4_6 H4C_6 109.5 . . ?
H4A_6 C4_6 H4C_6 109.5 . . ?
H4B_6 C4_6 H4C_6 109.5 . . ?
C3_7 O1_7 C1_7 113.7(16) . . ?
C3_7 O1_7 O1_5 116.5(13) . . ?
C1_7 O1_7 O1_5 115.0(13) . . ?
C3_7 O1_7 H1 120(3) . . ?
C1_7 O1_7 H1 115(3) . . ?
O1_5 O1_7 H1 5(2) . . ?
O1_7 C1_7 C2_7 109.8(13) . . ?
O1_7 C1_7 H1A_7 109.7 . . ?
C2_7 C1_7 H1A_7 109.7 . . ?
O1_7 C1_7 H1B_7 109.7 . . ?
C2_7 C1_7 H1B_7 109.7 . . ?
H1A_7 C1_7 H1B_7 108.2 . . ?
C1_7 C2_7 H2A_7 109.5 . . ?
C1_7 C2_7 H2B_7 109.5 . . ?
H2A_7 C2_7 H2B_7 109.5 . . ?
C1_7 C2_7 H2C_7 109.5 . . ?
H2A_7 C2_7 H2C_7 109.5 . . ?
H2B_7 C2_7 H2C_7 109.5 . . ?
O1_7 C3_7 C4_7 113.2(15) . . ?
O1_7 C3_7 H3A_7 108.9 . . ?
C4_7 C3_7 H3A_7 108.9 . . ?
O1_7 C3_7 H3B_7 108.9 . . ?
C4_7 C3_7 H3B_7 108.9 . . ?
H3A_7 C3_7 H3B_7 107.8 . . ?
C3_7 C4_7 H4A_7 109.5 . . ?
C3_7 C4_7 H4B_7 109.5 . . ?
H4A_7 C4_7 H4B_7 109.5 . . ?
C3_7 C4_7 H4C_7 109.5 . . ?
H4A_7 C4_7 H4C_7 109.5 . . ?
H4B_7 C4_7 H4C_7 109.5 . . ?

loop_
_geom_bond_atom_site_label_1
_geom_bond_atom_site_label_2
_geom_bond_distance
_geom_bond_site_symmetry_2
_geom_bond_publ_flag
Al1 O1_1 1.727(2) . ?
Al1 O1_2 1.728(2) . ?
Al1 O1_3 1.728(2) . ?
Al1 O1_4 1.730(2) . ?
O1_1 C1_1 1.353(4) . ?
C1_1 C2_1 1.557(4) . ?
C1_1 C3_1 1.557(5) . ?
C1_1 C4_1 1.565(5) . ?
C2_1 F1_1 1.344(4) . ?
C2_1 F2_1 1.350(4) . ?
C2_1 C9_1 1.548(4) . ?
C3_1 F3_1 1.351(4) . ?
C3_1 F4_1 1.352(4) . ?
C3_1 C7_1 1.544(5) . ?
C4_1 F5_1 1.347(4) . ?
C4_1 F6_1 1.349(4) . ?
C4_1 C5_1 1.548(5) . ?
C5_1 F7_1 1.367(4) . ?
C5_1 C6_1 1.546(5) . ?
C5_1 C10_1 1.549(5) . ?
C6_1 F9_1 1.346(4) . ?
C6_1 F8_1 1.347(4) . ?
C6_1 C7_1 1.546(5) . ?
C7_1 F10_1 1.365(4) . ?
C7_1 C8_1 1.554(5) . ?
C8_1 F12_1 1.341(4) . ?
C8_1 F11_1 1.351(4) . ?
C8_1 C9_1 1.542(5) . ?
C9_1 F13_1 1.362(4) . ?
C9_1 C10_1 1.542(5) . ?
C10_1 F15_1 1.340(4) . ?
C10_1 F14_1 1.348(4) . ?
O1_2 C1_2 1.354(4) . ?
C1_2 C4_2 1.555(4) . ?
C1_2 C3_2 1.557(4) . ?
C1_2 C2_2 1.569(4) . ?
C2_2 F1_2 1.341(4) . ?
C2_2 F2_2 1.346(4) . ?
C2_2 C9_2 1.553(5) . ?
C3_2 F4_2 1.344(4) . ?
C3_2 F3_2 1.351(4) . ?
C3_2 C7_2 1.557(4) . ?
C4_2 F5_2 1.342(4) . ?
C4_2 F6_2 1.356(4) . ?
C4_2 C5_2 1.550(4) . ?
C5_2 F7_2 1.372(4) . ?
C5_2 C10_2 1.539(5) . ?
C5_2 C6_2 1.544(5) . ?
C6_2 F8_2 1.343(4) . ?
C6_2 F9_2 1.358(4) . ?
C6_2 C7_2 1.538(5) . ?
C7_2 F10_2 1.358(4) . ?
C7_2 C8_2 1.552(5) . ?
C8_2 F11_2 1.343(4) . ?
C8_2 F12_2 1.354(4) . ?
C8_2 C9_2 1.549(5) . ?
C9_2 F13_2 1.363(4) . ?
C9_2 C10_2 1.538(5) . ?
C10_2 F14_2 1.347(4) . ?
C10_2 F15_2 1.363(4) . ?
O1_3 C1_3 1.349(4) . ?
C1_3 C4_3 1.556(5) . ?
C1_3 C2_3 1.559(5) . ?
C1_3 C3_3 1.563(4) . ?
C2_3 F1_3 1.350(4) . ?
C2_3 F2_3 1.354(4) . ?
C2_3 C9_3 1.545(5) . ?
C3_3 F3_3 1.344(4) . ?
C3_3 F4_3 1.345(4) . ?
C3_3 C7_3 1.550(4) . ?
C4_3 F5_3 1.341(4) . ?
C4_3 F6_3 1.354(4) . ?
C4_3 C5_3 1.545(5) . ?
C5_3 F7_3 1.368(4) . ?
C5_3 C10_3 1.544(5) . ?
C5_3 C6_3 1.550(5) . ?
C6_3 F8_3 1.343(4) . ?
C6_3 F9_3 1.345(4) . ?
C6_3 C7_3 1.540(5) . ?
C7_3 F10_3 1.361(4) . ?
C7_3 C8_3 1.551(5) . ?
C8_3 F11_3 1.346(4) . ?
C8_3 F12_3 1.347(4) . ?
C8_3 C9_3 1.542(5) . ?
C9_3 F13_3 1.369(4) . ?
C9_3 C10_3 1.538(5) . ?
C10_3 F14_3 1.348(4) . ?
C10_3 F15_3 1.350(4) . ?
O1_4 C1_4 1.345(4) . ?
C1_4 C2_4 1.561(4) . ?
C1_4 C4_4 1.561(4) . ?
C1_4 C3_4 1.565(5) . ?
C2_4 F2_4 1.345(4) . ?
C2_4 F1_4 1.347(4) . ?
C2_4 C9_4 1.548(5) . ?
C3_4 F4_4 1.341(4) . ?
C3_4 F3_4 1.356(4) . ?
C3_4 C7_4 1.549(4) . ?
C4_4 F6_4 1.340(4) . ?
C4_4 F5_4 1.352(4) . ?
C4_4 C5_4 1.552(5) . ?
C5_4 F7_4 1.370(4) . ?
C5_4 C6_4 1.538(5) . ?
C5_4 C10_4 1.541(5) . ?
C6_4 F9_4 1.347(4) . ?
C6_4 F8_4 1.350(4) . ?
C6_4 C7_4 1.546(5) . ?
C7_4 F10_4 1.365(4) . ?
C7_4 C8_4 1.544(5) . ?
C8_4 F12_4 1.344(4) . ?
C8_4 F11_4 1.353(4) . ?
C8_4 C9_4 1.538(5) . ?
C9_4 F13_4 1.372(4) . ?
C9_4 C10_4 1.546(5) . ?
C10_4 F14_4 1.345(4) . ?
C10_4 F15_4 1.347(4) . ?
O1_5 C3_5 1.458(5) . ?
O1_5 C1_5 1.472(5) . ?
O1_5 O1_7 2.35(2) . ?
O1_5 O1_6 2.451(12) . ?
O1_5 H1 1.33(4) . ?
C1_5 C2_5 1.489(6) . ?
C1_5 H1A_5 0.9900 . ?
C1_5 H1B_5 0.9900 . ?
C2_5 H2A_5 0.9800 . ?
C2_5 H2B_5 0.9800 . ?
C2_5 H2C_5 0.9800 . ?
C3_5 C4_5 1.487(7) . ?
C3_5 H3A_5 0.9900 . ?
C3_5 H3B_5 0.9900 . ?
C4_5 H4A_5 0.9800 . ?
C4_5 H4B_5 0.9800 . ?
C4_5 H4C_5 0.9800 . ?
O1_6 C3_6 1.456(10) . ?
O1_6 C1_6 1.469(10) . ?
O1_6 H1 1.13(4) . ?
C1_6 C2_6 1.494(13) . ?
C1_6 H1A_6 0.9900 . ?
C1_6 H1B_6 0.9900 . ?
C2_6 H2A_6 0.9800 . ?
C2_6 H2B_6 0.9800 . ?
C2_6 H2C_6 0.9800 . ?
C3_6 C4_6 1.487(10) . ?
C3_6 H3A_6 0.9900 . ?
C3_6 H3B_6 0.9900 . ?
C4_6 H4A_6 0.9800 . ?
C4_6 H4B_6 0.9800 . ?
C4_6 H4C_6 0.9800 . ?
O1_7 C3_7 1.461(14) . ?
O1_7 C1_7 1.472(14) . ?
O1_7 H1 1.03(4) . ?
C1_7 C2_7 1.481(13) . ?
C1_7 H1A_7 0.9900 . ?
C1_7 H1B_7 0.9900 . ?
C2_7 H2A_7 0.9800 . ?
C2_7 H2B_7 0.9800 . ?
C2_7 H2C_7 0.9800 . ?
C3_7 C4_7 1.481(14) . ?
C3_7 H3A_7 0.9900 . ?
C3_7 H3B_7 0.9900 . ?
C4_7 H4A_7 0.9800 . ?
C4_7 H4B_7 0.9800 . ?
C4_7 H4C_7 0.9800 . ?

loop_
_geom_torsion_atom_site_label_1
_geom_torsion_atom_site_label_2
_geom_torsion_atom_site_label_3
_geom_torsion_atom_site_label_4
_geom_torsion
_geom_torsion_site_symmetry_1
_geom_torsion_site_symmetry_2
_geom_torsion_site_symmetry_3
_geom_torsion_site_symmetry_4
_geom_torsion_publ_flag
O1_2 Al1 O1_1 C1_1 -37.7(4) . . . . ?
O1_3 Al1 O1_1 C1_1 -159.0(4) . . . . ?
O1_4 Al1 O1_1 C1_1 82.7(4) . . . . ?
Al1 O1_1 C1_1 C2_1 -162.4(3) . . . . ?
Al1 O1_1 C1_1 C3_1 78.6(5) . . . . ?
Al1 O1_1 C1_1 C4_1 -42.6(5) . . . . ?
O1_1 C1_1 C2_1 F1_1 -57.8(3) . . . . ?
C3_1 C1_1 C2_1 F1_1 64.1(3) . . . . ?
C4_1 C1_1 C2_1 F1_1 179.2(3) . . . . ?
O1_1 C1_1 C2_1 F2_1 58.7(3) . . . . ?
C3_1 C1_1 C2_1 F2_1 -179.4(3) . . . . ?
C4_1 C1_1 C2_1 F2_1 -64.3(3) . . . . ?
O1_1 C1_1 C2_1 C9_1 -179.6(3) . . . . ?
C3_1 C1_1 C2_1 C9_1 -57.7(4) . . . . ?
C4_1 C1_1 C2_1 C9_1 57.4(4) . . . . ?
O1_1 C1_1 C3_1 F3_1 56.3(4) . . . . ?
C2_1 C1_1 C3_1 F3_1 -64.1(3) . . . . ?
C4_1 C1_1 C3_1 F3_1 -179.4(3) . . . . ?
O1_1 C1_1 C3_1 F4_1 -59.9(4) . . . . ?
C2_1 C1_1 C3_1 F4_1 179.7(3) . . . . ?
C4_1 C1_1 C3_1 F4_1 64.4(3) . . . . ?
O1_1 C1_1 C3_1 C7_1 178.2(3) . . . . ?
C2_1 C1_1 C3_1 C7_1 57.8(4) . . . . ?
C4_1 C1_1 C3_1 C7_1 -57.5(4) . . . . ?
O1_1 C1_1 C4_1 F5_1 59.2(4) . . . . ?
C2_1 C1_1 C4_1 F5_1 -179.8(3) . . . . ?
C3_1 C1_1 C4_1 F5_1 -64.7(3) . . . . ?
O1_1 C1_1 C4_1 F6_1 -57.1(4) . . . . ?
C2_1 C1_1 C4_1 F6_1 64.0(3) . . . . ?
C3_1 C1_1 C4_1 F6_1 179.1(3) . . . . ?
O1_1 C1_1 C4_1 C5_1 -178.5(3) . . . . ?
C2_1 C1_1 C4_1 C5_1 -57.4(3) . . . . ?
C3_1 C1_1 C4_1 C5_1 57.6(3) . . . . ?
F5_1 C4_1 C5_1 F7_1 -57.6(4) . . . . ?
F6_1 C4_1 C5_1 F7_1 57.7(4) . . . . ?
C1_1 C4_1 C5_1 F7_1 179.8(3) . . . . ?
F5_1 C4_1 C5_1 C6_1 62.4(4) . . . . ?
F6_1 C4_1 C5_1 C6_1 177.7(3) . . . . ?
C1_1 C4_1 C5_1 C6_1 -60.2(4) . . . . ?
F5_1 C4_1 C5_1 C10_1 -178.1(3) . . . . ?
F6_1 C4_1 C5_1 C10_1 -62.8(4) . . . . ?
C1_1 C4_1 C5_1 C10_1 59.4(4) . . . . ?
F7_1 C5_1 C6_1 F9_1 -58.3(4) . . . . ?
C4_1 C5_1 C6_1 F9_1 -178.6(3) . . . . ?
C10_1 C5_1 C6_1 F9_1 61.6(4) . . . . ?
F7_1 C5_1 C6_1 F8_1 58.6(4) . . . . ?
C4_1 C5_1 C6_1 F8_1 -61.7(4) . . . . ?
C10_1 C5_1 C6_1 F8_1 178.5(3) . . . . ?
F7_1 C5_1 C6_1 C7_1 -179.8(3) . . . . ?
C4_1 C5_1 C6_1 C7_1 59.9(4) . . . . ?
C10_1 C5_1 C6_1 C7_1 -60.0(3) . . . . ?
F3_1 C3_1 C7_1 F10_1 -57.9(4) . . . . ?
F4_1 C3_1 C7_1 F10_1 57.0(4) . . . . ?
C1_1 C3_1 C7_1 F10_1 179.8(3) . . . . ?
F3_1 C3_1 C7_1 C6_1 -177.6(3) . . . . ?
F4_1 C3_1 C7_1 C6_1 -62.8(4) . . . . ?
C1_1 C3_1 C7_1 C6_1 60.1(4) . . . . ?
F3_1 C3_1 C7_1 C8_1 62.3(4) . . . . ?
F4_1 C3_1 C7_1 C8_1 177.1(3) . . . . ?
C1_1 C3_1 C7_1 C8_1 -60.0(4) . . . . ?
F9_1 C6_1 C7_1 F10_1 57.8(4) . . . . ?
F8_1 C6_1 C7_1 F10_1 -58.8(4) . . . . ?
C5_1 C6_1 C7_1 F10_1 179.9(3) . . . . ?
F9_1 C6_1 C7_1 C3_1 178.0(3) . . . . ?
F8_1 C6_1 C7_1 C3_1 61.4(4) . . . . ?
C5_1 C6_1 C7_1 C3_1 -59.9(4) . . . . ?
F9_1 C6_1 C7_1 C8_1 -61.8(4) . . . . ?
F8_1 C6_1 C7_1 C8_1 -178.4(3) . . . . ?
C5_1 C6_1 C7_1 C8_1 60.3(3) . . . . ?
F10_1 C7_1 C8_1 F12_1 -58.3(4) . . . . ?
C3_1 C7_1 C8_1 F12_1 -178.7(3) . . . . ?
C6_1 C7_1 C8_1 F12_1 61.1(4) . . . . ?
F10_1 C7_1 C8_1 F11_1 58.5(4) . . . . ?
C3_1 C7_1 C8_1 F11_1 -61.8(4) . . . . ?
C6_1 C7_1 C8_1 F11_1 178.0(3) . . . . ?
F10_1 C7_1 C8_1 C9_1 179.9(3) . . . . ?
C3_1 C7_1 C8_1 C9_1 59.5(4) . . . . ?
C6_1 C7_1 C8_1 C9_1 -60.7(4) . . . . ?
F12_1 C8_1 C9_1 F13_1 58.3(4) . . . . ?
F11_1 C8_1 C9_1 F13_1 -59.0(4) . . . . ?
C7_1 C8_1 C9_1 F13_1 179.8(3) . . . . ?
F12_1 C8_1 C9_1 C10_1 -60.9(4) . . . . ?
F11_1 C8_1 C9_1 C10_1 -178.2(3) . . . . ?
C7_1 C8_1 C9_1 C10_1 60.6(3) . . . . ?
F12_1 C8_1 C9_1 C2_1 179.1(3) . . . . ?
F11_1 C8_1 C9_1 C2_1 61.8(3) . . . . ?
C7_1 C8_1 C9_1 C2_1 -59.4(4) . . . . ?
F1_1 C2_1 C9_1 F13_1 58.5(4) . . . . ?
F2_1 C2_1 C9_1 F13_1 -57.2(4) . . . . ?
C1_1 C2_1 C9_1 F13_1 -179.4(3) . . . . ?
F1_1 C2_1 C9_1 C8_1 -62.0(3) . . . . ?
F2_1 C2_1 C9_1 C8_1 -177.7(3) . . . . ?
C1_1 C2_1 C9_1 C8_1 60.1(4) . . . . ?
F1_1 C2_1 C9_1 C10_1 178.5(3) . . . . ?
F2_1 C2_1 C9_1 C10_1 62.8(3) . . . . ?
C1_1 C2_1 C9_1 C10_1 -59.4(4) . . . . ?
F13_1 C9_1 C10_1 F15_1 -58.3(4) . . . . ?
C8_1 C9_1 C10_1 F15_1 61.1(4) . . . . ?
C2_1 C9_1 C10_1 F15_1 -178.9(3) . . . . ?
F13_1 C9_1 C10_1 F14_1 58.9(4) . . . . ?
C8_1 C9_1 C10_1 F14_1 178.3(3) . . . . ?
C2_1 C9_1 C10_1 F14_1 -61.7(4) . . . . ?
F13_1 C9_1 C10_1 C5_1 179.6(3) . . . . ?
C8_1 C9_1 C10_1 C5_1 -60.9(3) . . . . ?
C2_1 C9_1 C10_1 C5_1 59.0(4) . . . . ?
F7_1 C5_1 C10_1 F15_1 57.8(4) . . . . ?
C6_1 C5_1 C10_1 F15_1 -61.9(4) . . . . ?
C4_1 C5_1 C10_1 F15_1 178.4(3) . . . . ?
F7_1 C5_1 C10_1 F14_1 -58.1(4) . . . . ?
C6_1 C5_1 C10_1 F14_1 -177.8(3) . . . . ?
C4_1 C5_1 C10_1 F14_1 62.5(4) . . . . ?
F7_1 C5_1 C10_1 C9_1 -179.7(3) . . . . ?
C6_1 C5_1 C10_1 C9_1 60.6(4) . . . . ?
C4_1 C5_1 C10_1 C9_1 -59.2(4) . . . . ?
O1_1 Al1 O1_2 C1_2 162.8(4) . . . . ?
O1_3 Al1 O1_2 C1_2 -77.6(4) . . . . ?
O1_4 Al1 O1_2 C1_2 41.5(4) . . . . ?
Al1 O1_2 C1_2 C4_2 33.5(5) . . . . ?
Al1 O1_2 C1_2 C3_2 153.3(3) . . . . ?
Al1 O1_2 C1_2 C2_2 -88.1(4) . . . . ?
O1_2 C1_2 C2_2 F1_2 -57.1(3) . . . . ?
C4_2 C1_2 C2_2 F1_2 178.5(2) . . . . ?
C3_2 C1_2 C2_2 F1_2 62.8(3) . . . . ?
O1_2 C1_2 C2_2 F2_2 60.1(3) . . . . ?
C4_2 C1_2 C2_2 F2_2 -64.3(3) . . . . ?
C3_2 C1_2 C2_2 F2_2 180.0(2) . . . . ?
O1_2 C1_2 C2_2 C9_2 -178.3(3) . . . . ?
C4_2 C1_2 C2_2 C9_2 57.3(3) . . . . ?
C3_2 C1_2 C2_2 C9_2 -58.4(3) . . . . ?
O1_2 C1_2 C3_2 F4_2 -59.2(3) . . . . ?
C4_2 C1_2 C3_2 F4_2 63.8(3) . . . . ?
C2_2 C1_2 C3_2 F4_2 179.9(2) . . . . ?
O1_2 C1_2 C3_2 F3_2 57.8(3) . . . . ?
C4_2 C1_2 C3_2 F3_2 -179.2(2) . . . . ?
C2_2 C1_2 C3_2 F3_2 -63.1(3) . . . . ?
O1_2 C1_2 C3_2 C7_2 179.5(3) . . . . ?
C4_2 C1_2 C3_2 C7_2 -57.5(3) . . . . ?
C2_2 C1_2 C3_2 C7_2 58.6(3) . . . . ?
O1_2 C1_2 C4_2 F5_2 57.4(3) . . . . ?
C3_2 C1_2 C4_2 F5_2 -63.6(3) . . . . ?
C2_2 C1_2 C4_2 F5_2 -179.3(2) . . . . ?
O1_2 C1_2 C4_2 F6_2 -59.2(3) . . . . ?
C3_2 C1_2 C4_2 F6_2 179.9(2) . . . . ?
C2_2 C1_2 C4_2 F6_2 64.1(3) . . . . ?
O1_2 C1_2 C4_2 C5_2 179.4(3) . . . . ?
C3_2 C1_2 C4_2 C5_2 58.5(3) . . . . ?
C2_2 C1_2 C4_2 C5_2 -57.3(3) . . . . ?
F5_2 C4_2 C5_2 F7_2 -57.9(3) . . . . ?
F6_2 C4_2 C5_2 F7_2 57.5(3) . . . . ?
C1_2 C4_2 C5_2 F7_2 179.4(2) . . . . ?
F5_2 C4_2 C5_2 C10_2 -177.9(2) . . . . ?
F6_2 C4_2 C5_2 C10_2 -62.5(3) . . . . ?
C1_2 C4_2 C5_2 C10_2 59.4(3) . . . . ?
F5_2 C4_2 C5_2 C6_2 61.9(3) . . . . ?
F6_2 C4_2 C5_2 C6_2 177.3(2) . . . . ?
C1_2 C4_2 C5_2 C6_2 -60.8(3) . . . . ?
F7_2 C5_2 C6_2 F8_2 58.2(3) . . . . ?
C10_2 C5_2 C6_2 F8_2 178.0(3) . . . . ?
C4_2 C5_2 C6_2 F8_2 -62.1(3) . . . . ?
F7_2 C5_2 C6_2 F9_2 -57.7(3) . . . . ?
C10_2 C5_2 C6_2 F9_2 62.1(3) . . . . ?
C4_2 C5_2 C6_2 F9_2 -178.1(3) . . . . ?
F7_2 C5_2 C6_2 C7_2 -179.3(2) . . . . ?
C10_2 C5_2 C6_2 C7_2 -59.6(3) . . . . ?
C4_2 C5_2 C6_2 C7_2 60.3(3) . . . . ?
F8_2 C6_2 C7_2 F10_2 -57.5(3) . . . . ?
F9_2 C6_2 C7_2 F10_2 59.0(3) . . . . ?
C5_2 C6_2 C7_2 F10_2 179.8(3) . . . . ?
F8_2 C6_2 C7_2 C8_2 -177.8(2) . . . . ?
F9_2 C6_2 C7_2 C8_2 -61.2(3) . . . . ?
C5_2 C6_2 C7_2 C8_2 59.6(3) . . . . ?
F8_2 C6_2 C7_2 C3_2 63.0(3) . . . . ?
F9_2 C6_2 C7_2 C3_2 179.6(3) . . . . ?
C5_2 C6_2 C7_2 C3_2 -59.7(3) . . . . ?
F4_2 C3_2 C7_2 F10_2 58.4(3) . . . . ?
F3_2 C3_2 C7_2 F10_2 -56.7(3) . . . . ?
C1_2 C3_2 C7_2 F10_2 -179.5(3) . . . . ?
F4_2 C3_2 C7_2 C6_2 -62.8(3) . . . . ?
F3_2 C3_2 C7_2 C6_2 -177.9(3) . . . . ?
C1_2 C3_2 C7_2 C6_2 59.3(3) . . . . ?
F4_2 C3_2 C7_2 C8_2 177.6(2) . . . . ?
F3_2 C3_2 C7_2 C8_2 62.5(3) . . . . ?
C1_2 C3_2 C7_2 C8_2 -60.3(3) . . . . ?
F10_2 C7_2 C8_2 F11_2 56.9(3) . . . . ?
C6_2 C7_2 C8_2 F11_2 177.9(3) . . . . ?
C3_2 C7_2 C8_2 F11_2 -62.5(3) . . . . ?
F10_2 C7_2 C8_2 F12_2 -59.6(3) . . . . ?
C6_2 C7_2 C8_2 F12_2 61.4(3) . . . . ?
C3_2 C7_2 C8_2 F12_2 -179.0(2) . . . . ?
F10_2 C7_2 C8_2 C9_2 179.3(3) . . . . ?
C6_2 C7_2 C8_2 C9_2 -59.7(3) . . . . ?
C3_2 C7_2 C8_2 C9_2 59.9(3) . . . . ?
F11_2 C8_2 C9_2 F13_2 -58.8(4) . . . . ?
F12_2 C8_2 C9_2 F13_2 58.0(4) . . . . ?
C7_2 C8_2 C9_2 F13_2 179.0(3) . . . . ?
F11_2 C8_2 C9_2 C10_2 -178.4(3) . . . . ?
F12_2 C8_2 C9_2 C10_2 -61.7(3) . . . . ?
C7_2 C8_2 C9_2 C10_2 59.3(3) . . . . ?
F11_2 C8_2 C9_2 C2_2 62.1(3) . . . . ?
F12_2 C8_2 C9_2 C2_2 178.8(3) . . . . ?
C7_2 C8_2 C9_2 C2_2 -60.2(3) . . . . ?
F1_2 C2_2 C9_2 F13_2 59.3(3) . . . . ?
F2_2 C2_2 C9_2 F13_2 -57.2(3) . . . . ?
C1_2 C2_2 C9_2 F13_2 -179.1(2) . . . . ?
F1_2 C2_2 C9_2 C10_2 179.0(3) . . . . ?
F2_2 C2_2 C9_2 C10_2 62.5(3) . . . . ?
C1_2 C2_2 C9_2 C10_2 -59.4(3) . . . . ?
F1_2 C2_2 C9_2 C8_2 -61.4(3) . . . . ?
F2_2 C2_2 C9_2 C8_2 -178.0(3) . . . . ?
C1_2 C2_2 C9_2 C8_2 60.1(3) . . . . ?
F13_2 C9_2 C10_2 F14_2 58.3(3) . . . . ?
C8_2 C9_2 C10_2 F14_2 178.5(3) . . . . ?
C2_2 C9_2 C10_2 F14_2 -62.0(3) . . . . ?
F13_2 C9_2 C10_2 F15_2 -57.9(3) . . . . ?
C8_2 C9_2 C10_2 F15_2 62.4(3) . . . . ?
C2_2 C9_2 C10_2 F15_2 -178.2(3) . . . . ?
F13_2 C9_2 C10_2 C5_2 -179.5(3) . . . . ?
C8_2 C9_2 C10_2 C5_2 -59.3(3) . . . . ?
C2_2 C9_2 C10_2 C5_2 60.2(3) . . . . ?
F7_2 C5_2 C10_2 F14_2 -58.3(3) . . . . ?
C6_2 C5_2 C10_2 F14_2 -178.0(3) . . . . ?
C4_2 C5_2 C10_2 F14_2 62.4(3) . . . . ?
F7_2 C5_2 C10_2 F15_2 57.3(3) . . . . ?
C6_2 C5_2 C10_2 F15_2 -62.4(3) . . . . ?
C4_2 C5_2 C10_2 F15_2 178.0(2) . . . . ?
F7_2 C5_2 C10_2 C9_2 179.3(3) . . . . ?
C6_2 C5_2 C10_2 C9_2 59.6(3) . . . . ?
C4_2 C5_2 C10_2 C9_2 -60.1(3) . . . . ?
O1_1 Al1 O1_3 C1_3 39.9(4) . . . . ?
O1_2 Al1 O1_3 C1_3 -79.0(4) . . . . ?
O1_4 Al1 O1_3 C1_3 160.5(4) . . . . ?
Al1 O1_3 C1_3 C4_3 41.0(5) . . . . ?
Al1 O1_3 C1_3 C2_3 -80.5(4) . . . . ?
Al1 O1_3 C1_3 C3_3 160.8(3) . . . . ?
O1_3 C1_3 C2_3 F1_3 -56.4(3) . . . . ?
C4_3 C1_3 C2_3 F1_3 179.0(2) . . . . ?
C3_3 C1_3 C2_3 F1_3 63.9(3) . . . . ?
O1_3 C1_3 C2_3 F2_3 59.5(4) . . . . ?
C4_3 C1_3 C2_3 F2_3 -65.2(3) . . . . ?
C3_3 C1_3 C2_3 F2_3 179.7(3) . . . . ?
O1_3 C1_3 C2_3 C9_3 -178.0(3) . . . . ?
C4_3 C1_3 C2_3 C9_3 57.3(3) . . . . ?
C3_3 C1_3 C2_3 C9_3 -57.8(4) . . . . ?
O1_3 C1_3 C3_3 F3_3 57.6(3) . . . . ?
C4_3 C1_3 C3_3 F3_3 -179.1(3) . . . . ?
C2_3 C1_3 C3_3 F3_3 -63.8(3) . . . . ?
O1_3 C1_3 C3_3 F4_3 -59.3(3) . . . . ?
C4_3 C1_3 C3_3 F4_3 64.1(3) . . . . ?
C2_3 C1_3 C3_3 F4_3 179.4(3) . . . . ?
O1_3 C1_3 C3_3 C7_3 179.1(3) . . . . ?
C4_3 C1_3 C3_3 C7_3 -57.5(3) . . . . ?
C2_3 C1_3 C3_3 C7_3 57.7(3) . . . . ?
O1_3 C1_3 C4_3 F5_3 57.6(3) . . . . ?
C2_3 C1_3 C4_3 F5_3 -178.7(2) . . . . ?
C3_3 C1_3 C4_3 F5_3 -63.7(3) . . . . ?
O1_3 C1_3 C4_3 F6_3 -58.8(4) . . . . ?
C2_3 C1_3 C4_3 F6_3 64.9(3) . . . . ?
C3_3 C1_3 C4_3 F6_3 179.9(3) . . . . ?
O1_3 C1_3 C4_3 C5_3 179.5(3) . . . . ?
C2_3 C1_3 C4_3 C5_3 -56.7(3) . . . . ?
C3_3 C1_3 C4_3 C5_3 58.3(3) . . . . ?
F5_3 C4_3 C5_3 F7_3 -57.7(4) . . . . ?
F6_3 C4_3 C5_3 F7_3 57.4(4) . . . . ?
C1_3 C4_3 C5_3 F7_3 179.4(3) . . . . ?
F5_3 C4_3 C5_3 C10_3 -177.7(3) . . . . ?
F6_3 C4_3 C5_3 C10_3 -62.6(4) . . . . ?
C1_3 C4_3 C5_3 C10_3 59.4(4) . . . . ?
F5_3 C4_3 C5_3 C6_3 62.2(3) . . . . ?
F6_3 C4_3 C5_3 C6_3 177.4(3) . . . . ?
C1_3 C4_3 C5_3 C6_3 -60.6(3) . . . . ?
F7_3 C5_3 C6_3 F8_3 58.7(3) . . . . ?
C10_3 C5_3 C6_3 F8_3 178.2(3) . . . . ?
C4_3 C5_3 C6_3 F8_3 -61.6(3) . . . . ?
F7_3 C5_3 C6_3 F9_3 -57.8(3) . . . . ?
C10_3 C5_3 C6_3 F9_3 61.7(3) . . . . ?
C4_3 C5_3 C6_3 F9_3 -178.1(3) . . . . ?
F7_3 C5_3 C6_3 C7_3 -179.7(3) . . . . ?
C10_3 C5_3 C6_3 C7_3 -60.2(3) . . . . ?
C4_3 C5_3 C6_3 C7_3 60.0(3) . . . . ?
F8_3 C6_3 C7_3 F10_3 -58.6(3) . . . . ?
F9_3 C6_3 C7_3 F10_3 58.8(4) . . . . ?
C5_3 C6_3 C7_3 F10_3 179.9(3) . . . . ?
F8_3 C6_3 C7_3 C3_3 61.8(3) . . . . ?
F9_3 C6_3 C7_3 C3_3 179.1(3) . . . . ?
C5_3 C6_3 C7_3 C3_3 -59.7(3) . . . . ?
F8_3 C6_3 C7_3 C8_3 -178.2(3) . . . . ?
F9_3 C6_3 C7_3 C8_3 -60.9(3) . . . . ?
C5_3 C6_3 C7_3 C8_3 60.3(3) . . . . ?
F3_3 C3_3 C7_3 F10_3 -58.3(3) . . . . ?
F4_3 C3_3 C7_3 F10_3 57.8(3) . . . . ?
C1_3 C3_3 C7_3 F10_3 179.7(3) . . . . ?
F3_3 C3_3 C7_3 C6_3 -178.4(3) . . . . ?
F4_3 C3_3 C7_3 C6_3 -62.3(3) . . . . ?
C1_3 C3_3 C7_3 C6_3 59.7(3) . . . . ?
F3_3 C3_3 C7_3 C8_3 61.7(3) . . . . ?
F4_3 C3_3 C7_3 C8_3 177.9(3) . . . . ?
C1_3 C3_3 C7_3 C8_3 -60.2(3) . . . . ?
F10_3 C7_3 C8_3 F11_3 58.3(3) . . . . ?
C6_3 C7_3 C8_3 F11_3 177.9(3) . . . . ?
C3_3 C7_3 C8_3 F11_3 -62.0(3) . . . . ?
F10_3 C7_3 C8_3 F12_3 -58.7(4) . . . . ?
C6_3 C7_3 C8_3 F12_3 60.9(4) . . . . ?
C3_3 C7_3 C8_3 F12_3 -179.0(3) . . . . ?
F10_3 C7_3 C8_3 C9_3 -179.8(3) . . . . ?
C6_3 C7_3 C8_3 C9_3 -60.3(3) . . . . ?
C3_3 C7_3 C8_3 C9_3 59.9(3) . . . . ?
F11_3 C8_3 C9_3 F13_3 -58.0(4) . . . . ?
F12_3 C8_3 C9_3 F13_3 59.1(4) . . . . ?
C7_3 C8_3 C9_3 F13_3 -179.8(3) . . . . ?
F11_3 C8_3 C9_3 C10_3 -178.0(3) . . . . ?
F12_3 C8_3 C9_3 C10_3 -60.9(3) . . . . ?
C7_3 C8_3 C9_3 C10_3 60.2(4) . . . . ?
F11_3 C8_3 C9_3 C2_3 62.1(4) . . . . ?
F12_3 C8_3 C9_3 C2_3 179.3(3) . . . . ?
C7_3 C8_3 C9_3 C2_3 -59.7(4) . . . . ?
F1_3 C2_3 C9_3 F13_3 58.3(4) . . . . ?
F2_3 C2_3 C9_3 F13_3 -57.0(4) . . . . ?
C1_3 C2_3 C9_3 F13_3 -179.8(3) . . . . ?
F1_3 C2_3 C9_3 C10_3 178.0(3) . . . . ?
F2_3 C2_3 C9_3 C10_3 62.8(4) . . . . ?
C1_3 C2_3 C9_3 C10_3 -60.1(4) . . . . ?
F1_3 C2_3 C9_3 C8_3 -61.8(3) . . . . ?
F2_3 C2_3 C9_3 C8_3 -177.0(3) . . . . ?
C1_3 C2_3 C9_3 C8_3 60.1(4) . . . . ?
F13_3 C9_3 C10_3 F14_3 58.8(4) . . . . ?
C8_3 C9_3 C10_3 F14_3 178.8(3) . . . . ?
C2_3 C9_3 C10_3 F14_3 -61.2(4) . . . . ?
F13_3 C9_3 C10_3 F15_3 -57.9(4) . . . . ?
C8_3 C9_3 C10_3 F15_3 62.1(4) . . . . ?
C2_3 C9_3 C10_3 F15_3 -177.8(3) . . . . ?
F13_3 C9_3 C10_3 C5_3 179.9(3) . . . . ?
C8_3 C9_3 C10_3 C5_3 -60.1(3) . . . . ?
C2_3 C9_3 C10_3 C5_3 60.0(4) . . . . ?
F7_3 C5_3 C10_3 F14_3 -58.9(4) . . . . ?
C4_3 C5_3 C10_3 F14_3 61.6(4) . . . . ?
C6_3 C5_3 C10_3 F14_3 -178.6(3) . . . . ?
F7_3 C5_3 C10_3 F15_3 57.2(4) . . . . ?
C4_3 C5_3 C10_3 F15_3 177.7(3) . . . . ?
C6_3 C5_3 C10_3 F15_3 -62.5(4) . . . . ?
F7_3 C5_3 C10_3 C9_3 179.5(3) . . . . ?
C4_3 C5_3 C10_3 C9_3 -59.9(4) . . . . ?
C6_3 C5_3 C10_3 C9_3 59.9(3) . . . . ?
O1_1 Al1 O1_4 C1_4 79.4(4) . . . . ?
O1_2 Al1 O1_4 C1_4 -161.4(4) . . . . ?
O1_3 Al1 O1_4 C1_4 -39.8(4) . . . . ?
Al1 O1_4 C1_4 C2_4 -159.9(3) . . . . ?
Al1 O1_4 C1_4 C4_4 -40.7(5) . . . . ?
Al1 O1_4 C1_4 C3_4 81.3(5) . . . . ?
O1_4 C1_4 C2_4 F2_4 59.0(3) . . . . ?
C4_4 C1_4 C2_4 F2_4 -64.1(3) . . . . ?
C3_4 C1_4 C2_4 F2_4 -179.2(2) . . . . ?
O1_4 C1_4 C2_4 F1_4 -58.0(3) . . . . ?
C4_4 C1_4 C2_4 F1_4 178.9(2) . . . . ?
C3_4 C1_4 C2_4 F1_4 63.8(3) . . . . ?
O1_4 C1_4 C2_4 C9_4 -178.9(3) . . . . ?
C4_4 C1_4 C2_4 C9_4 58.0(3) . . . . ?
C3_4 C1_4 C2_4 C9_4 -57.1(3) . . . . ?
O1_4 C1_4 C3_4 F4_4 -61.0(3) . . . . ?
C2_4 C1_4 C3_4 F4_4 179.5(2) . . . . ?
C4_4 C1_4 C3_4 F4_4 64.5(3) . . . . ?
O1_4 C1_4 C3_4 F3_4 55.6(3) . . . . ?
C2_4 C1_4 C3_4 F3_4 -63.9(3) . . . . ?
C4_4 C1_4 C3_4 F3_4 -178.9(2) . . . . ?
O1_4 C1_4 C3_4 C7_4 176.7(3) . . . . ?
C2_4 C1_4 C3_4 C7_4 57.2(3) . . . . ?
C4_4 C1_4 C3_4 C7_4 -57.9(3) . . . . ?
O1_4 C1_4 C4_4 F6_4 -56.1(3) . . . . ?
C2_4 C1_4 C4_4 F6_4 63.9(3) . . . . ?
C3_4 C1_4 C4_4 F6_4 179.2(2) . . . . ?
O1_4 C1_4 C4_4 F5_4 60.3(3) . . . . ?
C2_4 C1_4 C4_4 F5_4 -179.7(2) . . . . ?
C3_4 C1_4 C4_4 F5_4 -64.4(3) . . . . ?
O1_4 C1_4 C4_4 C5_4 -178.4(3) . . . . ?
C2_4 C1_4 C4_4 C5_4 -58.4(3) . . . . ?
C3_4 C1_4 C4_4 C5_4 56.9(3) . . . . ?
F6_4 C4_4 C5_4 F7_4 57.2(4) . . . . ?
F5_4 C4_4 C5_4 F7_4 -58.3(4) . . . . ?
C1_4 C4_4 C5_4 F7_4 -179.9(3) . . . . ?
F6_4 C4_4 C5_4 C6_4 177.6(3) . . . . ?
F5_4 C4_4 C5_4 C6_4 62.0(3) . . . . ?
C1_4 C4_4 C5_4 C6_4 -59.5(3) . . . . ?
F6_4 C4_4 C5_4 C10_4 -62.2(3) . . . . ?
F5_4 C4_4 C5_4 C10_4 -177.7(3) . . . . ?
C1_4 C4_4 C5_4 C10_4 60.7(3) . . . . ?
F7_4 C5_4 C6_4 F9_4 -58.0(4) . . . . ?
C10_4 C5_4 C6_4 F9_4 61.5(4) . . . . ?
C4_4 C5_4 C6_4 F9_4 -178.4(3) . . . . ?
F7_4 C5_4 C6_4 F8_4 58.5(3) . . . . ?
C10_4 C5_4 C6_4 F8_4 178.1(3) . . . . ?
C4_4 C5_4 C6_4 F8_4 -61.9(3) . . . . ?
F7_4 C5_4 C6_4 C7_4 180.0(3) . . . . ?
C10_4 C5_4 C6_4 C7_4 -60.5(3) . . . . ?
C4_4 C5_4 C6_4 C7_4 59.6(3) . . . . ?
F9_4 C6_4 C7_4 F10_4 58.1(4) . . . . ?
F8_4 C6_4 C7_4 F10_4 -58.6(4) . . . . ?
C5_4 C6_4 C7_4 F10_4 -179.8(3) . . . . ?
F9_4 C6_4 C7_4 C8_4 -61.6(4) . . . . ?
F8_4 C6_4 C7_4 C8_4 -178.4(3) . . . . ?
C5_4 C6_4 C7_4 C8_4 60.4(3) . . . . ?
F9_4 C6_4 C7_4 C3_4 178.3(3) . . . . ?
F8_4 C6_4 C7_4 C3_4 61.6(3) . . . . ?
C5_4 C6_4 C7_4 C3_4 -59.7(3) . . . . ?
F4_4 C3_4 C7_4 F10_4 58.2(4) . . . . ?
F3_4 C3_4 C7_4 F10_4 -57.4(3) . . . . ?
C1_4 C3_4 C7_4 F10_4 -179.2(3) . . . . ?
F4_4 C3_4 C7_4 C8_4 178.0(3) . . . . ?
F3_4 C3_4 C7_4 C8_4 62.4(3) . . . . ?
C1_4 C3_4 C7_4 C8_4 -59.4(4) . . . . ?
F4_4 C3_4 C7_4 C6_4 -62.3(3) . . . . ?
F3_4 C3_4 C7_4 C6_4 -177.8(3) . . . . ?
C1_4 C3_4 C7_4 C6_4 60.3(3) . . . . ?
F10_4 C7_4 C8_4 F12_4 -58.5(4) . . . . ?
C6_4 C7_4 C8_4 F12_4 61.7(4) . . . . ?
C3_4 C7_4 C8_4 F12_4 -178.5(3) . . . . ?
F10_4 C7_4 C8_4 F11_4 57.5(3) . . . . ?
C6_4 C7_4 C8_4 F11_4 177.7(3) . . . . ?
C3_4 C7_4 C8_4 F11_4 -62.4(4) . . . . ?
F10_4 C7_4 C8_4 C9_4 179.2(3) . . . . ?
C6_4 C7_4 C8_4 C9_4 -60.6(3) . . . . ?
C3_4 C7_4 C8_4 C9_4 59.3(4) . . . . ?
F12_4 C8_4 C9_4 F13_4 58.1(4) . . . . ?
F11_4 C8_4 C9_4 F13_4 -59.0(3) . . . . ?
C7_4 C8_4 C9_4 F13_4 179.8(3) . . . . ?
F12_4 C8_4 C9_4 C10_4 -61.1(3) . . . . ?
F11_4 C8_4 C9_4 C10_4 -178.2(3) . . . . ?
C7_4 C8_4 C9_4 C10_4 60.6(3) . . . . ?
F12_4 C8_4 C9_4 C2_4 178.5(3) . . . . ?
F11_4 C8_4 C9_4 C2_4 61.4(3) . . . . ?
C7_4 C8_4 C9_4 C2_4 -59.8(3) . . . . ?
F2_4 C2_4 C9_4 F13_4 -56.8(4) . . . . ?
F1_4 C2_4 C9_4 F13_4 59.3(3) . . . . ?
C1_4 C2_4 C9_4 F13_4 -179.5(3) . . . . ?
F2_4 C2_4 C9_4 C8_4 -177.3(3) . . . . ?
F1_4 C2_4 C9_4 C8_4 -61.1(3) . . . . ?
C1_4 C2_4 C9_4 C8_4 60.0(3) . . . . ?
F2_4 C2_4 C9_4 C10_4 62.5(3) . . . . ?
F1_4 C2_4 C9_4 C10_4 178.7(3) . . . . ?
C1_4 C2_4 C9_4 C10_4 -60.2(3) . . . . ?
F7_4 C5_4 C10_4 F14_4 -58.2(4) . . . . ?
C6_4 C5_4 C10_4 F14_4 -177.9(3) . . . . ?
C4_4 C5_4 C10_4 F14_4 61.3(3) . . . . ?
F7_4 C5_4 C10_4 F15_4 58.7(4) . . . . ?
C6_4 C5_4 C10_4 F15_4 -60.9(4) . . . . ?
C4_4 C5_4 C10_4 F15_4 178.2(3) . . . . ?
F7_4 C5_4 C10_4 C9_4 -179.8(3) . . . . ?
C6_4 C5_4 C10_4 C9_4 60.5(4) . . . . ?
C4_4 C5_4 C10_4 C9_4 -60.3(4) . . . . ?
F13_4 C9_4 C10_4 F14_4 58.3(3) . . . . ?
C8_4 C9_4 C10_4 F14_4 177.8(3) . . . . ?
C2_4 C9_4 C10_4 F14_4 -61.3(3) . . . . ?
F13_4 C9_4 C10_4 F15_4 -58.2(4) . . . . ?
C8_4 C9_4 C10_4 F15_4 61.3(3) . . . . ?
C2_4 C9_4 C10_4 F15_4 -177.9(3) . . . . ?
F13_4 C9_4 C10_4 C5_4 179.9(3) . . . . ?
C8_4 C9_4 C10_4 C5_4 -60.6(3) . . . . ?
C2_4 C9_4 C10_4 C5_4 60.3(4) . . . . ?
C3_5 O1_5 C1_5 C2_5 87.0(4) . . . . ?
O1_7 O1_5 C1_5 C2_5 -134.3(5) . . . . ?
O1_6 O1_5 C1_5 C2_5 -133.0(4) . . . . ?
C1_5 O1_5 C3_5 C4_5 176.9(4) . . . . ?
O1_7 O1_5 C3_5 C4_5 42.5(7) . . . . ?
O1_6 O1_5 C3_5 C4_5 40.3(5) . . . . ?
C3_6 O1_6 C1_6 C2_6 171.8(12) . . . . ?
O1_5 O1_6 C1_6 C2_6 -47.8(13) . . . . ?
C1_6 O1_6 C3_6 C4_6 -176.8(9) . . . . ?
O1_5 O1_6 C3_6 C4_6 44.5(11) . . . . ?
C3_7 O1_7 C1_7 C2_7 178(2) . . . . ?
O1_5 O1_7 C1_7 C2_7 -44(3) . . . . ?
C1_7 O1_7 C3_7 C4_7 -173(2) . . . . ?
O1_5 O1_7 C3_7 C4_7 49(3) . . . . ?
